data_1564385
loop_
_publ_author_name
'Chaudhri, Nivedita'
'Guberman-Pfeffer, Matthew J.'
'Li, Ruoshi'
'Zeller, Matthias'
'Br\"uckner, Christian'

_publ_section_title
;
 \b-Trioxopyrrocorphins: Pyrrocorphins of graded aromaticity
;
_journal_name_full 'Chemical Science'
_journal_paper_doi 10.1039/D1SC03403K
_journal_year 2021
_chemical_formula_sum 'C41 H49 N5 O3 Zn'
_chemical_formula_weight 725.22
_space_group_crystal_system triclinic
_space_group_IT_number 2
_space_group_name_Hall '-P 1'
_space_group_name_H-M_alt 'P -1'
_atom_sites_solution_hydrogens geom
_atom_sites_solution_primary dual
_atom_sites_solution_secondary difmap
_audit_creation_method SHELXL-2018/3
_audit_update_record
;
2021-02-24 deposited with the CCDC.	2021-08-19 downloaded from the CCDC.
;
_cell_angle_alpha 67.041(2)
_cell_angle_beta 88.923(2)
_cell_angle_gamma 78.976(2)
_cell_formula_units_Z 4
_cell_length_a 12.0722(6)
_cell_length_b 18.1055(9)
_cell_length_c 19.2232(10)
_cell_measurement_reflns_used 9309
_cell_measurement_temperature 150(2)
_cell_measurement_theta_max 33.0431
_cell_measurement_theta_min 2.4937
_cell_volume 3790.2(3)
_computing_cell_refinement 'SAINT V8.40B (Bruker, 2020)'
_computing_data_collection 'Apex3 v2019.11-0 (Bruker, 2020)'
_computing_data_reduction 'SAINT V8.40B (Bruker, 2020)'
_computing_structure_refinement
;  
SHELXL-2018/3 (Sheldrick, 2015, 2018), 
SHELXLE Rev1215 (H\"ubschle et al., 2011)
;
_computing_structure_solution 'SHELXT (Sheldrick, 2015)'
_diffrn_ambient_temperature 150(2)
_diffrn_detector_area_resol_mean 7.4074
_diffrn_measured_fraction_theta_full 0.997
_diffrn_measured_fraction_theta_max 0.996
_diffrn_measurement_device_type
;
Bruker AXS D8 Quest diffractometer with PhotonII charge-integrating pixel 
array detector (CPAD)
;
_diffrn_measurement_method 'omega and phi scans'
_diffrn_radiation_monochromator 'Triumph curved graphite crystal'
_diffrn_radiation_type MoK\a
_diffrn_radiation_wavelength 0.71073
_diffrn_reflns_av_R_equivalents 0.0445
_diffrn_reflns_av_unetI/netI 0.0238
_diffrn_reflns_Laue_measured_fraction_full 0.997
_diffrn_reflns_Laue_measured_fraction_max 0.996
_diffrn_reflns_limit_h_max 18
_diffrn_reflns_limit_h_min -18
_diffrn_reflns_limit_k_max 27
_diffrn_reflns_limit_k_min -27
_diffrn_reflns_limit_l_max 29
_diffrn_reflns_limit_l_min -29
_diffrn_reflns_number 277906
_diffrn_reflns_point_group_measured_fraction_full 0.997
_diffrn_reflns_point_group_measured_fraction_max 0.996
_diffrn_reflns_theta_full 25.242
_diffrn_reflns_theta_max 33.232
_diffrn_reflns_theta_min 2.012
_diffrn_source 'fine focus sealed tube X-ray source'
_diffrn_source_current '30 mA'
_diffrn_source_voltage '50 kV'
_exptl_absorpt_coefficient_mu 0.692
_exptl_absorpt_correction_T_max 0.7465
_exptl_absorpt_correction_T_min 0.6939
_exptl_absorpt_correction_type multi-scan
_exptl_absorpt_process_details
;
 SADABS 2016/2: Krause, L., Herbst-Irmer, R., Sheldrick G.M. & Stalke D.,
 J. Appl. Cryst. 48 (2015) 3-10
;
_exptl_crystal_colour green
_exptl_crystal_density_diffrn 1.271
_exptl_crystal_description block
_exptl_crystal_F_000 1536
_exptl_crystal_size_max 0.410
_exptl_crystal_size_mid 0.230
_exptl_crystal_size_min 0.170
_refine_diff_density_max 1.330
_refine_diff_density_min -1.396
_refine_diff_density_rms 0.077
_refine_ls_extinction_coef 0.0031(5)
_refine_ls_extinction_expression Fc^*^=kFc[1+0.001xFc^2^\l^3^/sin(2\q)]^-1/4^
_refine_ls_extinction_method 'SHELXL-2018/3 (Sheldrick 2018)'
_refine_ls_goodness_of_fit_ref 1.084
_refine_ls_hydrogen_treatment constr
_refine_ls_matrix_type full
_refine_ls_number_parameters 1029
_refine_ls_number_reflns 29002
_refine_ls_number_restraints 284
_refine_ls_restrained_S_all 1.083
_refine_ls_R_factor_all 0.0752
_refine_ls_R_factor_gt 0.0583
_refine_ls_shift/su_max 0.001
_refine_ls_shift/su_mean 0.000
_refine_ls_structure_factor_coef Fsqd
_refine_ls_weighting_details 'w=1/[\s^2^(Fo^2^)+(0.0597P)^2^+4.6782P] where P=(Fo^2^+2Fc^2^)/3'
_refine_ls_weighting_scheme calc
_refine_ls_wR_factor_gt 0.1561
_refine_ls_wR_factor_ref 0.1677
_reflns_Friedel_coverage 0.000
_reflns_number_gt 22766
_reflns_number_total 29002
_reflns_threshold_expression 'I > 2\s(I)'
_cod_data_source_file d1sc03403k2.cif
_cod_data_source_block 8-O2-7-18Zn-pyridine
_cod_database_code 1564385
_shelx_shelxl_version_number 2018/3
_shelx_space_group_comment
;
The symmetry employed for this shelxl refinement is uniquely defined
by the following loop, which should always be used as a source of
symmetry information in preference to the above space-group names.
They are only intended as comments.
;
_shelx_estimated_absorpt_t_min 0.765
_shelx_estimated_absorpt_t_max 0.891

loop_
_space_group_symop_operation_xyz
'x, y, z'
'-x, -y, -z'

loop_
_atom_site_label
_atom_site_type_symbol
_atom_site_fract_x
_atom_site_fract_y
_atom_site_fract_z
_atom_site_U_iso_or_equiv
_atom_site_adp_type
_atom_site_occupancy
_atom_site_site_symmetry_order
_atom_site_calc_flag
_atom_site_refinement_flags_posn
_atom_site_refinement_flags_adp
_atom_site_refinement_flags_occupancy
_atom_site_disorder_assembly
_atom_site_disorder_group
Zn1A Zn 0.18328(2) 0.26179(2) 0.88437(2) 0.02112(6) Uani 1 1 d . . . . .
N1A N 0.31106(12) 0.33142(10) 0.87371(9) 0.0234(3) Uani 1 1 d . . . . .
N2A N 0.29556(12) 0.18167(10) 0.84642(9) 0.0233(3) Uani 1 1 d . . . . .
N3A N 0.04994(12) 0.21312(10) 0.85969(10) 0.0234(3) Uani 1 1 d . . . . .
N4A N 0.06719(12) 0.36005(9) 0.88361(9) 0.0216(3) Uani 1 1 d . . . . .
N5A N 0.20016(14) 0.19194(10) 1.00196(10) 0.0271(3) Uani 1 1 d . . . . .
O1A O 0.59417(12) 0.35095(10) 0.87440(11) 0.0364(4) Uani 1 1 d . . . . .
O2A O 0.56529(12) 0.10169(10) 0.80497(10) 0.0342(3) Uani 1 1 d . . . . .
O3A O -0.06352(14) 0.06227(11) 0.83019(12) 0.0445(4) Uani 1 1 d . . . . .
C1A C 0.29777(15) 0.40358(11) 0.88127(12) 0.0255(3) Uani 1 1 d . . . . .
C2A C 0.40931(15) 0.43119(12) 0.88049(12) 0.0275(4) Uani 1 1 d . . . . .
C3A C 0.49182(15) 0.35863(12) 0.87509(12) 0.0269(4) Uani 1 1 d . . . . .
C4A C 0.42324(14) 0.30291(11) 0.86845(11) 0.0233(3) Uani 1 1 d . . . . .
C5A C 0.46812(14) 0.23422(11) 0.85415(11) 0.0239(3) Uani 1 1 d . . . . .
H5A H 0.548086 0.221878 0.853143 0.029 Uiso 1 1 calc R U . . .
C6A C 0.41006(14) 0.18160(11) 0.84119(11) 0.0243(3) Uani 1 1 d . . . . .
C7A C 0.46530(15) 0.11814(12) 0.81580(12) 0.0264(3) Uani 1 1 d . . . . .
C8A C 0.37268(16) 0.07716(13) 0.80291(13) 0.0295(4) Uani 1 1 d . . . . .
C9A C 0.27051(15) 0.12153(12) 0.82818(12) 0.0260(3) Uani 1 1 d . . . . .
C10A C 0.16364(16) 0.10286(12) 0.82919(13) 0.0283(4) Uani 1 1 d . . . . .
H10A H 0.158783 0.056534 0.818512 0.034 Uiso 1 1 calc R U . . .
C11A C 0.06374(15) 0.14466(12) 0.84411(12) 0.0256(3) Uani 1 1 d . . . . .
C12A C -0.04667(16) 0.12037(13) 0.84238(13) 0.0294(4) Uani 1 1 d . . . . .
C13A C -0.13458(15) 0.18413(12) 0.85748(12) 0.0265(3) Uani 1 1 d . . . . .
C14A C -0.06131(14) 0.23937(11) 0.86697(11) 0.0230(3) Uani 1 1 d . . . . .
C15A C -0.10595(14) 0.30773(11) 0.88088(12) 0.0250(3) Uani 1 1 d . . . . .
H15A H -0.185134 0.317671 0.886347 0.030 Uiso 1 1 calc R U . . .
C16A C -0.04680(14) 0.36430(11) 0.88782(11) 0.0225(3) Uani 1 1 d D . . . .
C18A C -0.01666(14) 0.47843(11) 0.89943(11) 0.0225(3) Uani 1 1 d D . . . .
C19A C 0.08784(14) 0.42873(11) 0.89054(10) 0.0218(3) Uani 1 1 d . . . . .
C20A C 0.19482(15) 0.44782(12) 0.89020(12) 0.0260(3) Uani 1 1 d . . . . .
H20A H 0.197477 0.496779 0.896853 0.031 Uiso 1 1 calc R U . . .
C21A C 0.43632(17) 0.44079(14) 0.95369(12) 0.0313(4) Uani 1 1 d . . . . .
H21A H 0.509219 0.459137 0.949735 0.038 Uiso 1 1 calc R U . . .
H21B H 0.377106 0.484115 0.958872 0.038 Uiso 1 1 calc R U . . .
C22A C 0.4437(3) 0.36372(18) 1.02384(15) 0.0473(6) Uani 1 1 d . . . . .
H22A H 0.373286 0.343432 1.026956 0.071 Uiso 1 1 calc R U . . .
H22B H 0.455175 0.375388 1.068558 0.071 Uiso 1 1 calc R U . . .
H22C H 0.507275 0.322127 1.021704 0.071 Uiso 1 1 calc R U . . .
C23A C 0.4207(2) 0.50875(14) 0.80830(13) 0.0353(4) Uani 1 1 d . . . . .
H23A H 0.501710 0.511702 0.804370 0.042 Uiso 1 1 calc R U . . .
H23B H 0.396161 0.500711 0.763337 0.042 Uiso 1 1 calc R U . . .
C24A C 0.3556(3) 0.59006(16) 0.80469(17) 0.0478(6) Uani 1 1 d . . . . .
H24A H 0.380829 0.634354 0.763056 0.072 Uiso 1 1 calc R U . . .
H24B H 0.368883 0.595282 0.852549 0.072 Uiso 1 1 calc R U . . .
H24C H 0.274659 0.593425 0.796122 0.072 Uiso 1 1 calc R U . . .
C25A C 0.4021(2) -0.01567(14) 0.84896(16) 0.0398(5) Uani 1 1 d . . . . .
H25A H 0.339362 -0.040068 0.840816 0.048 Uiso 1 1 calc R U . . .
H25B H 0.470481 -0.038858 0.829270 0.048 Uiso 1 1 calc R U . . .
C26A C 0.4234(3) -0.04081(17) 0.93335(18) 0.0508(6) Uani 1 1 d . . . . .
H26A H 0.484558 -0.016299 0.942212 0.076 Uiso 1 1 calc R U . . .
H26B H 0.444938 -0.100581 0.958063 0.076 Uiso 1 1 calc R U . . .
H26C H 0.354396 -0.021794 0.954305 0.076 Uiso 1 1 calc R U . . .
C27A C 0.3593(2) 0.09477(17) 0.71764(15) 0.0404(5) Uani 1 1 d . . . . .
H27A H 0.431492 0.070997 0.702191 0.048 Uiso 1 1 calc R U . . .
H27B H 0.300809 0.066431 0.710308 0.048 Uiso 1 1 calc R U . . .
C28A C 0.3268(3) 0.1852(2) 0.66558(17) 0.0544(7) Uani 1 1 d . . . . .
H28A H 0.317056 0.190616 0.613196 0.082 Uiso 1 1 calc R U . . .
H28B H 0.386642 0.213349 0.669512 0.082 Uiso 1 1 calc R U . . .
H28C H 0.255780 0.209759 0.680574 0.082 Uiso 1 1 calc R U . . .
C29A C -0.19689(18) 0.14438(14) 0.92904(13) 0.0334(4) Uani 1 1 d . . . . .
H29A H -0.254690 0.187458 0.935835 0.040 Uiso 1 1 calc R U . . .
H29B H -0.236816 0.104983 0.921321 0.040 Uiso 1 1 calc R U . . .
C30A C -0.1202(3) 0.09988(18) 1.00112(16) 0.0502(6) Uani 1 1 d . . . . .
H30A H -0.065235 0.055016 0.996182 0.075 Uiso 1 1 calc R U . . .
H30B H -0.165852 0.077719 1.044242 0.075 Uiso 1 1 calc R U . . .
H30C H -0.080007 0.138281 1.009328 0.075 Uiso 1 1 calc R U . . .
C31A C -0.22146(17) 0.22930(15) 0.78892(13) 0.0336(4) Uani 1 1 d . . . . .
H31A H -0.265537 0.190125 0.784955 0.040 Uiso 1 1 calc R U . . .
H31B H -0.274809 0.272937 0.798104 0.040 Uiso 1 1 calc R U . . .
C32A C -0.1687(2) 0.2673(2) 0.71419(15) 0.0478(6) Uani 1 1 d . . . . .
H32A H -0.121684 0.224045 0.701997 0.072 Uiso 1 1 calc R U . . .
H32B H -0.121885 0.304274 0.718273 0.072 Uiso 1 1 calc R U . . .
H32C H -0.228630 0.298280 0.674068 0.072 Uiso 1 1 calc R U . . .
C17A C -0.1000(2) 0.43570(18) 0.90187(16) 0.0227(6) Uani 0.824(3) 1 d D U P A 1
C33A C -0.22152(18) 0.45154(15) 0.91965(16) 0.0268(4) Uani 0.824(3) 1 d D U P A 1
H33A H -0.269788 0.446244 0.881454 0.032 Uiso 0.824(3) 1 calc R U P A 1
H33B H -0.243437 0.508192 0.916946 0.032 Uiso 0.824(3) 1 calc R U P A 1
C34A C -0.2413(2) 0.39127(17) 0.99869(15) 0.0323(5) Uani 0.824(3) 1 d D U P A 1
H34A H -0.320934 0.403502 1.009131 0.048 Uiso 0.824(3) 1 calc R U P A 1
H34B H -0.193596 0.396508 1.036557 0.048 Uiso 0.824(3) 1 calc R U P A 1
H34C H -0.221877 0.335266 1.000931 0.048 Uiso 0.824(3) 1 calc R U P A 1
C17C C -0.1010(10) 0.4445(9) 0.8855(12) 0.0227(6) Uani 0.176(3) 1 d D U P A 2
C33C C -0.2231(7) 0.4848(7) 0.8748(7) 0.0263(17) Uani 0.176(3) 1 d D U P A 2
H33C H -0.234642 0.528808 0.894179 0.032 Uiso 0.176(3) 1 calc R U P A 2
H33D H -0.268928 0.444192 0.903703 0.032 Uiso 0.176(3) 1 calc R U P A 2
C34C C -0.2612(10) 0.5209(9) 0.7906(8) 0.045(3) Uani 0.176(3) 1 d D U P A 2
H34D H -0.225010 0.567408 0.763485 0.067 Uiso 0.176(3) 1 calc R U P A 2
H34E H -0.343500 0.539464 0.784519 0.067 Uiso 0.176(3) 1 calc R U P A 2
H34F H -0.239343 0.478971 0.769851 0.067 Uiso 0.176(3) 1 calc R U P A 2
C35A C -0.02688(16) 0.56087(12) 0.90230(13) 0.0286(4) Uani 1 1 d . . . . .
H35A H 0.033747 0.558696 0.937426 0.034 Uiso 1 1 calc R U . . .
H35B H -0.100471 0.575406 0.922130 0.034 Uiso 1 1 calc R U . . .
C36A C -0.0182(2) 0.62697(14) 0.82398(16) 0.0432(5) Uani 1 1 d . . . . .
H36A H 0.056956 0.615076 0.805976 0.065 Uiso 1 1 calc R U . . .
H36B H -0.029915 0.680530 0.827339 0.065 Uiso 1 1 calc R U . . .
H36C H -0.075980 0.627609 0.788527 0.065 Uiso 1 1 calc R U . . .
C37A C 0.2370(3) 0.11099(15) 1.03072(15) 0.0500(7) Uani 1 1 d . . . . .
H37A H 0.262563 0.085535 0.996890 0.060 Uiso 1 1 calc R U . . .
C38A C 0.2402(3) 0.06186(17) 1.10727(16) 0.0542(7) Uani 1 1 d . . . . .
H38A H 0.268300 0.004501 1.125325 0.065 Uiso 1 1 calc R U . . .
C39A C 0.2017(3) 0.09821(19) 1.15630(16) 0.0547(7) Uani 1 1 d . . . . .
H39A H 0.202000 0.066515 1.209041 0.066 Uiso 1 1 calc R U . . .
C40A C 0.1629(4) 0.1810(2) 1.12741(17) 0.0688(11) Uani 1 1 d . . . . .
H40A H 0.136115 0.207707 1.160106 0.083 Uiso 1 1 calc R U . . .
C41A C 0.1628(3) 0.22598(16) 1.05022(15) 0.0526(7) Uani 1 1 d . . . . .
H41A H 0.134945 0.283419 1.031028 0.063 Uiso 1 1 calc R U . . .
Zn1B Zn 0.69820(2) 0.26130(2) 0.39102(2) 0.02670(6) Uani 1 1 d . . . . .
N1B N 0.82968(16) 0.32639(11) 0.38712(11) 0.0335(4) Uani 1 1 d . . . . .
N2B N 0.81075(15) 0.18273(10) 0.35075(10) 0.0277(3) Uani 1 1 d . . . . .
N3B N 0.56418(14) 0.21677(10) 0.36166(10) 0.0269(3) Uani 1 1 d . . . . .
N4B N 0.58387(15) 0.36052(10) 0.39043(10) 0.0280(3) Uani 1 1 d . . . . .
N5B N 0.70575(15) 0.18753(11) 0.50724(10) 0.0295(3) Uani 1 1 d . . . . .
O1B O 1.11168(15) 0.34856(12) 0.38335(12) 0.0441(4) Uani 1 1 d . . . . .
O2B O 1.07811(14) 0.10549(11) 0.30432(11) 0.0396(4) Uani 1 1 d . . . . .
O3B O 0.44837(16) 0.06997(12) 0.32738(13) 0.0466(4) Uani 1 1 d . . . . .
C3B C 1.0113(2) 0.35316(15) 0.38896(15) 0.0381(5) Uani 1 1 d D . . . .
C4B C 0.94069(18) 0.30018(13) 0.37787(13) 0.0310(4) Uani 1 1 d . . . . .
C5B C 0.98373(18) 0.23456(13) 0.35852(12) 0.0298(4) Uani 1 1 d . . . . .
H5B H 1.063266 0.223556 0.354718 0.036 Uiso 1 1 calc R U . . .
C6B C 0.92462(17) 0.18322(12) 0.34409(12) 0.0282(4) Uani 1 1 d . . . . .
C7B C 0.97825(18) 0.12107(13) 0.31664(12) 0.0310(4) Uani 1 1 d . . . . .
C8B C 0.88592(18) 0.08017(13) 0.30427(13) 0.0312(4) Uani 1 1 d . . . . .
C9B C 0.78483(18) 0.12359(12) 0.33093(12) 0.0293(4) Uani 1 1 d . . . . .
C10B C 0.67758(18) 0.10614(13) 0.33144(13) 0.0308(4) Uani 1 1 d . . . . .
H10B H 0.672196 0.059831 0.320880 0.037 Uiso 1 1 calc R U . . .
C11B C 0.57744(17) 0.14870(12) 0.34563(12) 0.0292(4) Uani 1 1 d . . . . .
C12B C 0.46668(19) 0.12688(14) 0.34117(13) 0.0333(4) Uani 1 1 d . . . . .
C13B C 0.37812(18) 0.19118(13) 0.35555(13) 0.0312(4) Uani 1 1 d . . . . .
C14B C 0.45236(17) 0.24475(12) 0.36643(12) 0.0286(4) Uani 1 1 d . . . . .
C15B C 0.40880(19) 0.31560(13) 0.37753(13) 0.0318(4) Uani 1 1 d . . . . .
H15B H 0.329051 0.328177 0.379703 0.038 Uiso 1 1 calc R U . . .
C16B C 0.46913(18) 0.37083(12) 0.38592(12) 0.0293(4) Uani 1 1 d D . . . .
C18B C 0.5026(2) 0.48211(12) 0.40104(12) 0.0323(4) Uani 1 1 d D . . . .
C19B C 0.60699(19) 0.42724(12) 0.40058(12) 0.0314(4) Uani 1 1 d D . . . .
C1B C 0.8239(5) 0.3866(4) 0.4136(3) 0.0243(10) Uani 0.509(4) 1 d D . P B 1
C2B C 0.9384(4) 0.4048(3) 0.4251(3) 0.0266(7) Uani 0.509(4) 1 d D U P B 1
C20B C 0.7197(6) 0.4329(5) 0.4195(4) 0.0259(12) Uani 0.509(4) 1 d D U P B 1
H20B H 0.723625 0.473567 0.438633 0.031 Uiso 0.509(4) 1 calc R U P B 1
C21B C 0.9748(5) 0.3761(4) 0.5090(3) 0.0366(11) Uani 0.509(4) 1 d D U P B 1
H21C H 1.047889 0.391917 0.512524 0.044 Uiso 0.509(4) 1 calc R U P B 1
H21D H 0.918406 0.405698 0.531985 0.044 Uiso 0.509(4) 1 calc R U P B 1
C22B C 0.9879(5) 0.2842(4) 0.5560(3) 0.0490(13) Uani 0.509(4) 1 d D U P B 1
H22D H 0.917112 0.266926 0.551484 0.073 Uiso 0.509(4) 1 calc R U P B 1
H22E H 1.005738 0.272600 0.609183 0.073 Uiso 0.509(4) 1 calc R U P B 1
H22F H 1.049179 0.254085 0.537346 0.073 Uiso 0.509(4) 1 calc R U P B 1
C23B C 0.9486(4) 0.4950(3) 0.3833(3) 0.0334(8) Uani 0.509(4) 1 d D U P B 1
H23C H 0.899884 0.528221 0.406857 0.040 Uiso 0.509(4) 1 calc R U P B 1
H23D H 1.027646 0.499441 0.390551 0.040 Uiso 0.509(4) 1 calc R U P B 1
C24B C 0.9161(8) 0.5316(5) 0.2985(4) 0.0463(16) Uani 0.509(4) 1 d D U P B 1
H24D H 0.928389 0.587887 0.276171 0.069 Uiso 0.509(4) 1 calc R U P B 1
H24E H 0.836163 0.531508 0.290515 0.069 Uiso 0.509(4) 1 calc R U P B 1
H24F H 0.962784 0.498762 0.274496 0.069 Uiso 0.509(4) 1 calc R U P B 1
C1D C 0.8106(6) 0.4026(4) 0.3893(4) 0.0318(12) Uani 0.491(4) 1 d D U P B 2
C2D C 0.9224(5) 0.4287(3) 0.3896(3) 0.0356(10) Uani 0.491(4) 1 d D U P B 2
C20D C 0.7102(7) 0.4479(6) 0.3977(4) 0.0322(15) Uani 0.491(4) 1 d D U P B 2
H20D H 0.712954 0.498098 0.401777 0.039 Uiso 0.491(4) 1 calc R U P B 2
C21D C 0.9496(5) 0.4372(3) 0.4632(3) 0.0413(10) Uani 0.491(4) 1 d D U P B 2
H21E H 1.024054 0.453156 0.460619 0.050 Uiso 0.491(4) 1 calc R U P B 2
H21F H 0.892112 0.481491 0.468269 0.050 Uiso 0.491(4) 1 calc R U P B 2
C22D C 0.9522(9) 0.3593(5) 0.5322(4) 0.0599(19) Uani 0.491(4) 1 d D U P B 2
H22G H 0.881793 0.339874 0.532197 0.090 Uiso 0.491(4) 1 calc R U P B 2
H22H H 0.959899 0.369951 0.577966 0.090 Uiso 0.491(4) 1 calc R U P B 2
H22I H 1.016509 0.317499 0.531423 0.090 Uiso 0.491(4) 1 calc R U P B 2
C23D C 0.9345(7) 0.5075(4) 0.3188(4) 0.0428(15) Uani 0.491(4) 1 d D U P B 2
H23E H 1.015587 0.510418 0.315868 0.051 Uiso 0.491(4) 1 calc R U P B 2
H23F H 0.911217 0.500462 0.273020 0.051 Uiso 0.491(4) 1 calc R U P B 2
C24D C 0.8690(6) 0.5886(4) 0.3157(4) 0.0571(16) Uani 0.491(4) 1 d D U P B 2
H24G H 0.894093 0.633188 0.274240 0.086 Uiso 0.491(4) 1 calc R U P B 2
H24H H 0.882222 0.593508 0.363714 0.086 Uiso 0.491(4) 1 calc R U P B 2
H24I H 0.788125 0.591894 0.307067 0.086 Uiso 0.491(4) 1 calc R U P B 2
C25B C 0.9160(2) -0.01297(14) 0.34865(16) 0.0423(5) Uani 1 1 d . . . . .
H25C H 0.854683 -0.037314 0.338386 0.051 Uiso 1 1 calc R U . . .
H25D H 0.985897 -0.034913 0.329435 0.051 Uiso 1 1 calc R U . . .
C26B C 0.9338(3) -0.04020(18) 0.43316(18) 0.0545(7) Uani 1 1 d . . . . .
H26D H 0.991556 -0.014168 0.444092 0.082 Uiso 1 1 calc R U . . .
H26E H 0.958826 -0.099826 0.456459 0.082 Uiso 1 1 calc R U . . .
H26F H 0.862666 -0.024295 0.453810 0.082 Uiso 1 1 calc R U . . .
C27B C 0.8714(2) 0.09948(16) 0.21859(14) 0.0393(5) Uani 1 1 d . . . . .
H27C H 0.943117 0.075808 0.202512 0.047 Uiso 1 1 calc R U . . .
H27D H 0.812291 0.071844 0.210877 0.047 Uiso 1 1 calc R U . . .
C28B C 0.8396(3) 0.19008(19) 0.16772(16) 0.0537(7) Uani 1 1 d . . . . .
H28D H 0.828676 0.196443 0.115148 0.081 Uiso 1 1 calc R U . . .
H28E H 0.900232 0.217526 0.171746 0.081 Uiso 1 1 calc R U . . .
H28F H 0.769313 0.214613 0.183521 0.081 Uiso 1 1 calc R U . . .
C29B C 0.3153(2) 0.15146(15) 0.42703(14) 0.0387(5) Uani 1 1 d . . . . .
H29C H 0.259041 0.194844 0.434572 0.046 Uiso 1 1 calc R U . . .
H29D H 0.273463 0.113406 0.418545 0.046 Uiso 1 1 calc R U . . .
C30B C 0.3923(3) 0.10450(18) 0.49927(16) 0.0576(8) Uani 1 1 d . . . . .
H30D H 0.447364 0.060560 0.492901 0.086 Uiso 1 1 calc R U . . .
H30E H 0.346581 0.080868 0.541957 0.086 Uiso 1 1 calc R U . . .
H30F H 0.432291 0.141982 0.509228 0.086 Uiso 1 1 calc R U . . .
C31B C 0.29299(19) 0.23734(16) 0.28685(13) 0.0374(5) Uani 1 1 d . . . . .
H31C H 0.250549 0.198319 0.280782 0.045 Uiso 1 1 calc R U . . .
H31D H 0.238027 0.279517 0.297050 0.045 Uiso 1 1 calc R U . . .
C32B C 0.3466(3) 0.2787(2) 0.21279(15) 0.0534(7) Uani 1 1 d . . . . .
H32D H 0.287135 0.309012 0.172268 0.080 Uiso 1 1 calc R U . . .
H32E H 0.396781 0.236984 0.200041 0.080 Uiso 1 1 calc R U . . .
H32F H 0.390341 0.316544 0.218477 0.080 Uiso 1 1 calc R U . . .
C17B C 0.4186(3) 0.44896(19) 0.38908(17) 0.0301(6) Uani 0.824(3) 1 d D U P A 1
C33B C 0.2941(2) 0.48498(16) 0.37764(17) 0.0342(5) Uani 0.824(3) 1 d D U P A 1
H33E H 0.278076 0.528747 0.397282 0.041 Uiso 0.824(3) 1 calc R U P A 1
H33F H 0.251884 0.441994 0.406840 0.041 Uiso 0.824(3) 1 calc R U P A 1
C34B C 0.2529(3) 0.5205(2) 0.29400(19) 0.0443(7) Uani 0.824(3) 1 d D U P A 1
H34G H 0.297856 0.560560 0.264429 0.067 Uiso 0.824(3) 1 calc R U P A 1
H34H H 0.173101 0.547460 0.288319 0.067 Uiso 0.824(3) 1 calc R U P A 1
H34I H 0.261395 0.476327 0.275758 0.067 Uiso 0.824(3) 1 calc R U P A 1
C17D C 0.4114(12) 0.4395(10) 0.4049(12) 0.0301(6) Uani 0.176(3) 1 d D U P A 2
C33D C 0.2831(10) 0.4502(7) 0.4225(7) 0.035(2) Uani 0.176(3) 1 d D U P A 2
H33G H 0.256268 0.506641 0.419459 0.042 Uiso 0.176(3) 1 calc R U P A 2
H33H H 0.239478 0.443711 0.382889 0.042 Uiso 0.176(3) 1 calc R U P A 2
C34D C 0.2578(13) 0.3898(8) 0.5003(7) 0.039(3) Uani 0.176(3) 1 d D U P A 2
H34J H 0.176471 0.400795 0.506971 0.058 Uiso 0.176(3) 1 calc R U P A 2
H34K H 0.299282 0.396401 0.540108 0.058 Uiso 0.176(3) 1 calc R U P A 2
H34L H 0.281434 0.333680 0.503339 0.058 Uiso 0.176(3) 1 calc R U P A 2
C35B C 0.4957(2) 0.56417(14) 0.40470(14) 0.0391(5) Uani 1 1 d . . . . .
H35C H 0.555882 0.560131 0.441017 0.047 Uiso 1 1 calc R U . . .
H35D H 0.421851 0.580235 0.423507 0.047 Uiso 1 1 calc R U . . .
C36B C 0.5086(3) 0.63022(15) 0.32718(17) 0.0512(7) Uani 1 1 d . . . . .
H36D H 0.584136 0.616830 0.310302 0.077 Uiso 1 1 calc R U . . .
H36E H 0.498808 0.683412 0.331140 0.077 Uiso 1 1 calc R U . . .
H36F H 0.451283 0.632672 0.290516 0.077 Uiso 1 1 calc R U . . .
C37B C 0.7345(3) 0.10595(15) 0.53339(15) 0.0472(6) Uani 1 1 d . . . . .
H37B H 0.762575 0.081837 0.499012 0.057 Uiso 1 1 calc R U . . .
C38B C 0.7256(3) 0.05482(17) 0.60753(17) 0.0566(8) Uani 1 1 d . . . . .
H38B H 0.747800 -0.002891 0.623788 0.068 Uiso 1 1 calc R U . . .
C39B C 0.6837(3) 0.08946(18) 0.65746(15) 0.0517(7) Uani 1 1 d . . . . .
H39B H 0.676317 0.055840 0.708845 0.062 Uiso 1 1 calc R U . . .
C40B C 0.6529(3) 0.17299(18) 0.63211(15) 0.0495(7) Uani 1 1 d . . . . .
H40B H 0.624292 0.198191 0.665597 0.059 Uiso 1 1 calc R U . . .
C41B C 0.6643(3) 0.21996(15) 0.55657(14) 0.0445(6) Uani 1 1 d . . . . .
H41B H 0.641661 0.277775 0.538975 0.053 Uiso 1 1 calc R U . . .

loop_
_atom_site_aniso_label
_atom_site_aniso_U_11
_atom_site_aniso_U_22
_atom_site_aniso_U_33
_atom_site_aniso_U_23
_atom_site_aniso_U_13
_atom_site_aniso_U_12
Zn1A 0.01470(9) 0.02152(10) 0.03143(11) -0.01434(8) 0.00495(7) -0.00534(6)
N1A 0.0165(6) 0.0240(7) 0.0348(8) -0.0159(6) 0.0060(5) -0.0071(5)
N2A 0.0171(6) 0.0255(7) 0.0343(8) -0.0184(6) 0.0072(5) -0.0068(5)
N3A 0.0150(6) 0.0262(7) 0.0361(8) -0.0185(6) 0.0062(5) -0.0071(5)
N4A 0.0139(5) 0.0213(6) 0.0329(7) -0.0138(6) 0.0034(5) -0.0046(5)
N5A 0.0280(7) 0.0230(7) 0.0319(8) -0.0126(6) 0.0052(6) -0.0051(6)
O1A 0.0147(6) 0.0413(8) 0.0665(11) -0.0333(8) 0.0089(6) -0.0109(5)
O2A 0.0211(6) 0.0378(8) 0.0531(9) -0.0279(7) 0.0119(6) -0.0066(5)
O3A 0.0311(8) 0.0476(10) 0.0805(13) -0.0474(10) 0.0154(8) -0.0199(7)
C1A 0.0187(7) 0.0255(8) 0.0393(10) -0.0187(7) 0.0056(6) -0.0079(6)
C2A 0.0198(7) 0.0293(9) 0.0411(10) -0.0192(8) 0.0066(7) -0.0114(6)
C3A 0.0152(7) 0.0304(9) 0.0427(10) -0.0205(8) 0.0068(6) -0.0090(6)
C4A 0.0127(6) 0.0263(8) 0.0362(9) -0.0169(7) 0.0052(6) -0.0067(5)
C5A 0.0137(6) 0.0260(8) 0.0364(9) -0.0167(7) 0.0051(6) -0.0049(5)
C6A 0.0166(7) 0.0264(8) 0.0355(9) -0.0184(7) 0.0068(6) -0.0047(6)
C7A 0.0188(7) 0.0291(8) 0.0377(10) -0.0198(8) 0.0079(7) -0.0056(6)
C8A 0.0221(8) 0.0320(9) 0.0450(11) -0.0259(9) 0.0085(7) -0.0072(7)
C9A 0.0193(7) 0.0279(8) 0.0397(10) -0.0222(8) 0.0068(7) -0.0060(6)
C10A 0.0205(7) 0.0296(9) 0.0454(11) -0.0247(8) 0.0088(7) -0.0082(6)
C11A 0.0197(7) 0.0273(8) 0.0385(10) -0.0205(7) 0.0055(6) -0.0090(6)
C12A 0.0211(7) 0.0330(9) 0.0461(11) -0.0256(9) 0.0074(7) -0.0116(7)
C13A 0.0180(7) 0.0303(9) 0.0407(10) -0.0220(8) 0.0076(7) -0.0095(6)
C14A 0.0165(6) 0.0251(8) 0.0348(9) -0.0178(7) 0.0049(6) -0.0083(6)
C15A 0.0152(6) 0.0271(8) 0.0398(10) -0.0202(7) 0.0045(6) -0.0054(6)
C16A 0.0147(6) 0.0236(7) 0.0338(9) -0.0162(7) 0.0030(6) -0.0043(5)
C18A 0.0168(6) 0.0234(7) 0.0308(8) -0.0149(6) 0.0023(6) -0.0025(5)
C19A 0.0166(6) 0.0211(7) 0.0309(8) -0.0134(6) 0.0035(6) -0.0048(5)
C20A 0.0182(7) 0.0254(8) 0.0413(10) -0.0187(7) 0.0059(7) -0.0085(6)
C21A 0.0257(8) 0.0383(10) 0.0373(10) -0.0206(9) 0.0011(7) -0.0109(7)
C22A 0.0485(14) 0.0556(16) 0.0395(12) -0.0167(11) -0.0024(11) -0.0184(12)
C23A 0.0374(11) 0.0377(11) 0.0379(11) -0.0180(9) 0.0128(9) -0.0187(9)
C24A 0.0541(15) 0.0342(12) 0.0494(14) -0.0098(10) 0.0119(12) -0.0112(11)
C25A 0.0297(10) 0.0310(10) 0.0662(16) -0.0270(11) 0.0082(10) -0.0070(8)
C26A 0.0457(14) 0.0381(13) 0.0632(17) -0.0140(12) 0.0113(13) -0.0094(11)
C27A 0.0353(11) 0.0541(14) 0.0485(13) -0.0373(12) 0.0087(9) -0.0110(10)
C28A 0.0613(18) 0.0644(19) 0.0424(14) -0.0266(13) 0.0039(12) -0.0121(15)
C29A 0.0302(9) 0.0359(10) 0.0441(11) -0.0218(9) 0.0143(8) -0.0176(8)
C30A 0.0554(16) 0.0431(14) 0.0437(14) -0.0095(11) 0.0120(12) -0.0076(12)
C31A 0.0239(8) 0.0442(11) 0.0426(11) -0.0256(10) 0.0033(8) -0.0113(8)
C32A 0.0462(14) 0.0624(17) 0.0378(12) -0.0221(12) 0.0056(10) -0.0134(12)
C17A 0.0152(6) 0.0267(10) 0.0306(18) -0.0173(11) 0.0011(8) -0.0016(6)
C33A 0.0173(8) 0.0274(10) 0.0414(13) -0.0199(10) 0.0021(8) -0.0038(7)
C34A 0.0242(10) 0.0410(13) 0.0407(13) -0.0246(11) 0.0083(9) -0.0099(9)
C17C 0.0152(6) 0.0267(10) 0.0306(18) -0.0173(11) 0.0011(8) -0.0016(6)
C33C 0.008(3) 0.030(4) 0.044(4) -0.017(3) 0.006(3) -0.004(3)
C34C 0.015(4) 0.045(7) 0.063(8) -0.013(6) -0.009(5) -0.001(4)
C35A 0.0218(8) 0.0273(8) 0.0438(11) -0.0230(8) 0.0025(7) -0.0018(6)
C36A 0.0464(13) 0.0255(10) 0.0529(14) -0.0128(9) 0.0037(11) -0.0017(9)
C37A 0.0751(19) 0.0287(11) 0.0399(12) -0.0138(9) 0.0109(12) 0.0041(11)
C38A 0.077(2) 0.0311(12) 0.0430(14) -0.0074(10) 0.0086(13) 0.0010(12)
C39A 0.0656(19) 0.0467(15) 0.0369(12) -0.0086(11) 0.0099(12) 0.0055(13)
C40A 0.108(3) 0.0503(17) 0.0349(13) -0.0187(12) 0.0060(15) 0.0196(18)
C41A 0.083(2) 0.0319(11) 0.0367(12) -0.0159(10) 0.0018(13) 0.0082(12)
Zn1B 0.03158(12) 0.02233(10) 0.02970(11) -0.01348(8) 0.00852(8) -0.00710(8)
N1B 0.0367(9) 0.0316(8) 0.0441(10) -0.0242(8) 0.0184(8) -0.0154(7)
N2B 0.0306(8) 0.0255(7) 0.0315(8) -0.0154(6) 0.0076(6) -0.0076(6)
N3B 0.0282(7) 0.0244(7) 0.0314(8) -0.0146(6) 0.0051(6) -0.0051(6)
N4B 0.0315(8) 0.0218(7) 0.0327(8) -0.0130(6) 0.0078(6) -0.0055(6)
N5B 0.0336(8) 0.0273(8) 0.0306(8) -0.0136(6) 0.0066(6) -0.0086(6)
O1B 0.0367(8) 0.0468(10) 0.0636(12) -0.0338(9) 0.0147(8) -0.0175(7)
O2B 0.0322(8) 0.0412(9) 0.0558(10) -0.0302(8) 0.0102(7) -0.0078(7)
O3B 0.0381(9) 0.0497(10) 0.0731(13) -0.0433(10) 0.0129(9) -0.0167(8)
C3B 0.0411(11) 0.0374(11) 0.0497(13) -0.0271(10) 0.0184(10) -0.0195(9)
C4B 0.0332(9) 0.0299(9) 0.0374(10) -0.0188(8) 0.0130(8) -0.0126(7)
C5B 0.0291(9) 0.0299(9) 0.0366(10) -0.0186(8) 0.0077(7) -0.0086(7)
C6B 0.0280(8) 0.0276(9) 0.0336(9) -0.0171(7) 0.0073(7) -0.0061(7)
C7B 0.0322(9) 0.0293(9) 0.0362(10) -0.0179(8) 0.0055(8) -0.0065(7)
C8B 0.0321(9) 0.0296(9) 0.0402(10) -0.0224(8) 0.0059(8) -0.0062(7)
C9B 0.0330(9) 0.0264(8) 0.0341(9) -0.0180(7) 0.0068(7) -0.0061(7)
C10B 0.0315(9) 0.0289(9) 0.0397(10) -0.0216(8) 0.0082(8) -0.0073(7)
C11B 0.0292(9) 0.0275(9) 0.0352(10) -0.0168(8) 0.0045(7) -0.0059(7)
C12B 0.0329(10) 0.0345(10) 0.0403(11) -0.0216(9) 0.0071(8) -0.0103(8)
C13B 0.0284(9) 0.0344(10) 0.0380(10) -0.0208(8) 0.0054(8) -0.0095(7)
C14B 0.0283(9) 0.0274(9) 0.0308(9) -0.0131(7) 0.0023(7) -0.0041(7)
C15B 0.0315(9) 0.0280(9) 0.0377(10) -0.0164(8) 0.0006(8) -0.0024(7)
C16B 0.0312(9) 0.0265(9) 0.0309(9) -0.0144(7) 0.0028(7) -0.0008(7)
C18B 0.0428(11) 0.0240(8) 0.0311(9) -0.0140(7) 0.0073(8) -0.0026(8)
C19B 0.0385(10) 0.0243(8) 0.0355(10) -0.0151(7) 0.0136(8) -0.0097(7)
C1B 0.029(2) 0.024(2) 0.026(2) -0.014(2) 0.0072(19) -0.0102(17)
C2B 0.0301(17) 0.0287(18) 0.0297(18) -0.0173(15) 0.0078(15) -0.0142(14)
C20B 0.033(2) 0.022(3) 0.029(3) -0.014(2) 0.014(2) -0.0136(18)
C21B 0.038(2) 0.047(3) 0.035(3) -0.022(2) 0.0068(19) -0.0189(19)
C22B 0.053(3) 0.059(3) 0.035(2) -0.013(2) 0.005(2) -0.021(2)
C23B 0.0348(18) 0.0318(18) 0.043(2) -0.0207(15) 0.0081(15) -0.0151(14)
C24B 0.058(4) 0.038(4) 0.037(3) -0.007(2) 0.000(3) -0.014(3)
C1D 0.041(3) 0.028(3) 0.032(3) -0.013(2) 0.015(2) -0.016(2)
C2D 0.042(2) 0.032(2) 0.041(2) -0.0191(18) 0.020(2) -0.0183(17)
C20D 0.043(3) 0.023(3) 0.034(4) -0.012(3) 0.020(3) -0.013(2)
C21D 0.048(2) 0.042(2) 0.043(2) -0.0222(18) 0.0116(19) -0.0181(19)
C22D 0.084(5) 0.063(4) 0.040(4) -0.020(3) 0.008(3) -0.035(4)
C23D 0.045(3) 0.037(3) 0.048(4) -0.015(3) 0.019(3) -0.017(3)
C24D 0.065(4) 0.038(3) 0.062(4) -0.011(2) 0.017(3) -0.015(3)
C25B 0.0442(13) 0.0292(10) 0.0580(15) -0.0229(10) 0.0031(11) -0.0053(9)
C26B 0.0647(19) 0.0398(14) 0.0526(16) -0.0125(12) 0.0068(14) -0.0080(13)
C27B 0.0421(12) 0.0446(12) 0.0427(12) -0.0296(10) 0.0064(9) -0.0086(10)
C28B 0.071(2) 0.0521(16) 0.0387(13) -0.0197(12) 0.0027(13) -0.0095(14)
C29B 0.0462(12) 0.0348(11) 0.0394(11) -0.0179(9) 0.0139(10) -0.0116(9)
C30B 0.079(2) 0.0408(14) 0.0391(13) -0.0066(11) 0.0121(14) 0.0007(14)
C31B 0.0304(10) 0.0491(13) 0.0369(11) -0.0208(10) 0.0026(8) -0.0093(9)
C32B 0.0445(14) 0.076(2) 0.0349(12) -0.0166(13) 0.0042(10) -0.0132(14)
C17B 0.0369(11) 0.0270(12) 0.0279(18) -0.0147(12) 0.0052(10) -0.0016(8)
C33B 0.0341(12) 0.0267(11) 0.0414(14) -0.0144(10) 0.0057(10) -0.0035(9)
C34B 0.0359(14) 0.0395(15) 0.0493(17) -0.0112(13) -0.0052(12) -0.0011(11)
C17D 0.0369(11) 0.0270(12) 0.0279(18) -0.0147(12) 0.0052(10) -0.0016(8)
C33D 0.038(4) 0.030(4) 0.038(4) -0.019(3) 0.007(4) 0.003(3)
C34D 0.047(7) 0.040(6) 0.037(6) -0.022(5) 0.014(5) -0.010(5)
C35B 0.0535(14) 0.0276(10) 0.0415(12) -0.0203(9) 0.0125(10) -0.0062(9)
C36B 0.074(2) 0.0271(11) 0.0515(15) -0.0149(10) 0.0140(14) -0.0096(11)
C37B 0.0674(18) 0.0312(11) 0.0386(12) -0.0144(9) 0.0145(12) 0.0004(11)
C38B 0.082(2) 0.0309(12) 0.0442(14) -0.0078(10) 0.0139(14) 0.0032(13)
C39B 0.0601(17) 0.0454(14) 0.0348(12) -0.0064(10) 0.0109(11) 0.0022(12)
C40B 0.0664(18) 0.0458(14) 0.0334(11) -0.0181(10) 0.0097(11) 0.0005(12)
C41B 0.0686(17) 0.0316(11) 0.0352(11) -0.0171(9) 0.0104(11) -0.0069(11)

loop_
_atom_type_symbol
_atom_type_description
_atom_type_scat_dispersion_real
_atom_type_scat_dispersion_imag
_atom_type_scat_source
C C 0.0033 0.0016 'International Tables Vol C Tables 4.2.6.8 and 6.1.1.4'
H H 0.0000 0.0000 'International Tables Vol C Tables 4.2.6.8 and 6.1.1.4'
N N 0.0061 0.0033 'International Tables Vol C Tables 4.2.6.8 and 6.1.1.4'
O O 0.0106 0.0060 'International Tables Vol C Tables 4.2.6.8 and 6.1.1.4'
Zn Zn 0.2839 1.4301 'International Tables Vol C Tables 4.2.6.8 and 6.1.1.4'

loop_
_geom_angle_atom_site_label_1
_geom_angle_atom_site_label_2
_geom_angle_atom_site_label_3
_geom_angle
_geom_angle_site_symmetry_1
_geom_angle_site_symmetry_3
_geom_angle_publ_flag
N4A Zn1A N5A 98.63(6) . . ?
N4A Zn1A N3A 89.04(6) . . ?
N5A Zn1A N3A 97.00(7) . . ?
N4A Zn1A N2A 161.21(7) . . ?
N5A Zn1A N2A 100.13(6) . . ?
N3A Zn1A N2A 87.58(6) . . ?
N4A Zn1A N1A 88.33(6) . . ?
N5A Zn1A N1A 100.14(7) . . ?
N3A Zn1A N1A 162.87(7) . . ?
N2A Zn1A N1A 89.47(6) . . ?
C1A N1A C4A 109.89(14) . . ?
C1A N1A Zn1A 125.95(12) . . ?
C4A N1A Zn1A 123.60(12) . . ?
C9A N2A C6A 109.84(15) . . ?
C9A N2A Zn1A 127.07(12) . . ?
C6A N2A Zn1A 123.00(12) . . ?
C14A N3A C11A 110.05(14) . . ?
C14A N3A Zn1A 124.40(12) . . ?
C11A N3A Zn1A 125.02(12) . . ?
C16A N4A C19A 106.13(14) . . ?
C16A N4A Zn1A 125.81(11) . . ?
C19A N4A Zn1A 127.36(11) . . ?
C41A N5A C37A 117.0(2) . . ?
C41A N5A Zn1A 120.67(15) . . ?
C37A N5A Zn1A 121.91(16) . . ?
N1A C1A C20A 124.57(16) . . ?
N1A C1A C2A 112.33(15) . . ?
C20A C1A C2A 123.08(16) . . ?
C1A C2A C3A 100.62(14) . . ?
C1A C2A C21A 112.44(16) . . ?
C3A C2A C21A 110.03(17) . . ?
C1A C2A C23A 113.92(17) . . ?
C3A C2A C23A 107.08(16) . . ?
C21A C2A C23A 111.98(16) . . ?
O1A C3A C4A 127.62(18) . . ?
O1A C3A C2A 125.84(17) . . ?
C4A C3A C2A 106.51(14) . . ?
N1A C4A C5A 126.30(15) . . ?
N1A C4A C3A 110.51(15) . . ?
C5A C4A C3A 123.07(15) . . ?
C6A C5A C4A 127.53(16) . . ?
C6A C5A H5A 116.2 . . ?
C4A C5A H5A 116.2 . . ?
C5A C6A N2A 127.44(16) . . ?
C5A C6A C7A 122.27(16) . . ?
N2A C6A C7A 110.24(15) . . ?
O2A C7A C6A 127.33(17) . . ?
O2A C7A C8A 126.03(17) . . ?
C6A C7A C8A 106.62(15) . . ?
C9A C8A C7A 101.02(14) . . ?
C9A C8A C25A 114.48(18) . . ?
C7A C8A C25A 110.60(18) . . ?
C9A C8A C27A 111.38(18) . . ?
C7A C8A C27A 109.37(18) . . ?
C25A C8A C27A 109.65(18) . . ?
N2A C9A C10A 125.22(16) . . ?
N2A C9A C8A 112.10(15) . . ?
C10A C9A C8A 122.64(16) . . ?
C11A C10A C9A 126.89(17) . . ?
C11A C10A H10A 116.6 . . ?
C9A C10A H10A 116.6 . . ?
N3A C11A C10A 126.90(16) . . ?
N3A C11A C12A 110.48(15) . . ?
C10A C11A C12A 122.59(16) . . ?
O3A C12A C11A 126.96(18) . . ?
O3A C12A C13A 127.12(17) . . ?
C11A C12A C13A 105.90(15) . . ?
C14A C13A C12A 101.41(14) . . ?
C14A C13A C29A 112.48(16) . . ?
C12A C13A C29A 111.31(17) . . ?
C14A C13A C31A 112.40(17) . . ?
C12A C13A C31A 109.77(17) . . ?
C29A C13A C31A 109.27(16) . . ?
N3A C14A C15A 125.70(15) . . ?
N3A C14A C13A 112.12(15) . . ?
C15A C14A C13A 122.18(15) . . ?
C14A C15A C16A 126.81(16) . . ?
C14A C15A H15A 116.6 . . ?
C16A C15A H15A 116.6 . . ?
N4A C16A C15A 125.70(15) . . ?
N4A C16A C17A 110.58(17) . . ?
C15A C16A C17A 123.72(18) . . ?
N4A C16A C17C 109.4(6) . . ?
C15A C16A C17C 123.9(5) . . ?
C17C C18A C19A 105.4(6) . . ?
C17A C18A C19A 106.19(18) . . ?
C17C C18A C35A 127.8(5) . . ?
C17A C18A C35A 128.85(18) . . ?
C19A C18A C35A 124.93(15) . . ?
N4A C19A C20A 124.78(16) . . ?
N4A C19A C18A 110.54(14) . . ?
C20A C19A C18A 124.68(16) . . ?
C1A C20A C19A 127.65(17) . . ?
C1A C20A H20A 116.2 . . ?
C19A C20A H20A 116.2 . . ?
C22A C21A C2A 113.96(19) . . ?
C22A C21A H21A 108.8 . . ?
C2A C21A H21A 108.8 . . ?
C22A C21A H21B 108.8 . . ?
C2A C21A H21B 108.8 . . ?
H21A C21A H21B 107.7 . . ?
C21A C22A H22A 109.5 . . ?
C21A C22A H22B 109.5 . . ?
H22A C22A H22B 109.5 . . ?
C21A C22A H22C 109.5 . . ?
H22A C22A H22C 109.5 . . ?
H22B C22A H22C 109.5 . . ?
C24A C23A C2A 116.89(19) . . ?
C24A C23A H23A 108.1 . . ?
C2A C23A H23A 108.1 . . ?
C24A C23A H23B 108.1 . . ?
C2A C23A H23B 108.1 . . ?
H23A C23A H23B 107.3 . . ?
C23A C24A H24A 109.5 . . ?
C23A C24A H24B 109.5 . . ?
H24A C24A H24B 109.5 . . ?
C23A C24A H24C 109.5 . . ?
H24A C24A H24C 109.5 . . ?
H24B C24A H24C 109.5 . . ?
C26A C25A C8A 114.7(2) . . ?
C26A C25A H25A 108.6 . . ?
C8A C25A H25A 108.6 . . ?
C26A C25A H25B 108.6 . . ?
C8A C25A H25B 108.6 . . ?
H25A C25A H25B 107.6 . . ?
C25A C26A H26A 109.5 . . ?
C25A C26A H26B 109.5 . . ?
H26A C26A H26B 109.5 . . ?
C25A C26A H26C 109.5 . . ?
H26A C26A H26C 109.5 . . ?
H26B C26A H26C 109.5 . . ?
C28A C27A C8A 114.92(19) . . ?
C28A C27A H27A 108.5 . . ?
C8A C27A H27A 108.5 . . ?
C28A C27A H27B 108.5 . . ?
C8A C27A H27B 108.5 . . ?
H27A C27A H27B 107.5 . . ?
C27A C28A H28A 109.5 . . ?
C27A C28A H28B 109.5 . . ?
H28A C28A H28B 109.5 . . ?
C27A C28A H28C 109.5 . . ?
H28A C28A H28C 109.5 . . ?
H28B C28A H28C 109.5 . . ?
C30A C29A C13A 114.18(19) . . ?
C30A C29A H29A 108.7 . . ?
C13A C29A H29A 108.7 . . ?
C30A C29A H29B 108.7 . . ?
C13A C29A H29B 108.7 . . ?
H29A C29A H29B 107.6 . . ?
C29A C30A H30A 109.5 . . ?
C29A C30A H30B 109.5 . . ?
H30A C30A H30B 109.5 . . ?
C29A C30A H30C 109.5 . . ?
H30A C30A H30C 109.5 . . ?
H30B C30A H30C 109.5 . . ?
C32A C31A C13A 113.90(18) . . ?
C32A C31A H31A 108.8 . . ?
C13A C31A H31A 108.8 . . ?
C32A C31A H31B 108.8 . . ?
C13A C31A H31B 108.8 . . ?
H31A C31A H31B 107.7 . . ?
C31A C32A H32A 109.5 . . ?
C31A C32A H32B 109.5 . . ?
H32A C32A H32B 109.5 . . ?
C31A C32A H32C 109.5 . . ?
H32A C32A H32C 109.5 . . ?
H32B C32A H32C 109.5 . . ?
C18A C17A C16A 106.3(2) . . ?
C18A C17A C33A 130.2(2) . . ?
C16A C17A C33A 123.4(2) . . ?
C17A C33A C34A 111.2(2) . . ?
C17A C33A H33A 109.4 . . ?
C34A C33A H33A 109.4 . . ?
C17A C33A H33B 109.4 . . ?
C34A C33A H33B 109.4 . . ?
H33A C33A H33B 108.0 . . ?
C33A C34A H34A 109.5 . . ?
C33A C34A H34B 109.5 . . ?
H34A C34A H34B 109.5 . . ?
C33A C34A H34C 109.5 . . ?
H34A C34A H34C 109.5 . . ?
H34B C34A H34C 109.5 . . ?
C18A C17C C16A 106.3(8) . . ?
C18A C17C C33C 123.4(10) . . ?
C16A C17C C33C 130.3(10) . . ?
C17C C33C C34C 109.7(11) . . ?
C17C C33C H33C 109.7 . . ?
C34C C33C H33C 109.7 . . ?
C17C C33C H33D 109.7 . . ?
C34C C33C H33D 109.7 . . ?
H33C C33C H33D 108.2 . . ?
C33C C34C H34D 109.5 . . ?
C33C C34C H34E 109.5 . . ?
H34D C34C H34E 109.5 . . ?
C33C C34C H34F 109.5 . . ?
H34D C34C H34F 109.5 . . ?
H34E C34C H34F 109.5 . . ?
C18A C35A C36A 111.63(18) . . ?
C18A C35A H35A 109.3 . . ?
C36A C35A H35A 109.3 . . ?
C18A C35A H35B 109.3 . . ?
C36A C35A H35B 109.3 . . ?
H35A C35A H35B 108.0 . . ?
C35A C36A H36A 109.5 . . ?
C35A C36A H36B 109.5 . . ?
H36A C36A H36B 109.5 . . ?
C35A C36A H36C 109.5 . . ?
H36A C36A H36C 109.5 . . ?
H36B C36A H36C 109.5 . . ?
N5A C37A C38A 123.7(2) . . ?
N5A C37A H37A 118.1 . . ?
C38A C37A H37A 118.1 . . ?
C39A C38A C37A 118.4(3) . . ?
C39A C38A H38A 120.8 . . ?
C37A C38A H38A 120.8 . . ?
C40A C39A C38A 118.4(3) . . ?
C40A C39A H39A 120.8 . . ?
C38A C39A H39A 120.8 . . ?
C39A C40A C41A 119.8(3) . . ?
C39A C40A H40A 120.1 . . ?
C41A C40A H40A 120.1 . . ?
N5A C41A C40A 122.7(2) . . ?
N5A C41A H41A 118.7 . . ?
C40A C41A H41A 118.7 . . ?
N4B Zn1B N5B 98.76(7) . . ?
N4B Zn1B N3B 89.06(7) . . ?
N5B Zn1B N3B 95.29(7) . . ?
N4B Zn1B N2B 160.15(7) . . ?
N5B Zn1B N2B 101.04(7) . . ?
N3B Zn1B N2B 87.69(6) . . ?
N4B Zn1B N1B 88.61(7) . . ?
N5B Zn1B N1B 100.91(7) . . ?
N3B Zn1B N1B 163.79(7) . . ?
N2B Zn1B N1B 89.07(7) . . ?
C1B N1B C4B 107.9(3) . . ?
C4B N1B C1D 111.9(3) . . ?
C1B N1B Zn1B 125.0(3) . . ?
C4B N1B Zn1B 124.80(13) . . ?
C1D N1B Zn1B 123.2(3) . . ?
C9B N2B C6B 109.66(16) . . ?
C9B N2B Zn1B 126.70(14) . . ?
C6B N2B Zn1B 123.58(13) . . ?
C14B N3B C11B 109.89(17) . . ?
C14B N3B Zn1B 124.83(13) . . ?
C11B N3B Zn1B 124.69(14) . . ?
C16B N4B C19B 106.13(17) . . ?
C16B N4B Zn1B 126.76(13) . . ?
C19B N4B Zn1B 126.92(15) . . ?
C37B N5B C41B 117.0(2) . . ?
C37B N5B Zn1B 121.78(16) . . ?
C41B N5B Zn1B 120.37(16) . . ?
O1B C3B C4B 128.1(2) . . ?
O1B C3B C2B 124.4(2) . . ?
C4B C3B C2B 106.4(2) . . ?
O1B C3B C2D 126.9(3) . . ?
C4B C3B C2D 103.5(3) . . ?
N1B C4B C5B 126.06(19) . . ?
N1B C4B C3B 110.80(18) . . ?
C5B C4B C3B 123.1(2) . . ?
C6B C5B C4B 127.7(2) . . ?
C6B C5B H5B 116.2 . . ?
C4B C5B H5B 116.2 . . ?
N2B C6B C5B 127.42(18) . . ?
N2B C6B C7B 110.08(17) . . ?
C5B C6B C7B 122.49(19) . . ?
O2B C7B C6B 126.9(2) . . ?
O2B C7B C8B 126.02(19) . . ?
C6B C7B C8B 107.02(17) . . ?
C9B C8B C7B 100.89(16) . . ?
C9B C8B C25B 114.80(19) . . ?
C7B C8B C25B 111.07(19) . . ?
C9B C8B C27B 111.55(19) . . ?
C7B C8B C27B 108.74(18) . . ?
C25B C8B C27B 109.43(18) . . ?
N2B C9B C10B 124.81(18) . . ?
N2B C9B C8B 112.24(18) . . ?
C10B C9B C8B 122.90(17) . . ?
C11B C10B C9B 127.35(19) . . ?
C11B C10B H10B 116.3 . . ?
C9B C10B H10B 116.3 . . ?
N3B C11B C10B 126.86(19) . . ?
N3B C11B C12B 110.28(17) . . ?
C10B C11B C12B 122.79(18) . . ?
O3B C12B C11B 127.2(2) . . ?
O3B C12B C13B 126.3(2) . . ?
C11B C12B C13B 106.52(17) . . ?
C14B C13B C12B 100.71(16) . . ?
C14B C13B C31B 112.59(19) . . ?
C12B C13B C31B 110.38(18) . . ?
C14B C13B C29B 111.98(18) . . ?
C12B C13B C29B 111.03(19) . . ?
C31B C13B C29B 109.87(18) . . ?
N3B C14B C15B 124.86(19) . . ?
N3B C14B C13B 112.57(17) . . ?
C15B C14B C13B 122.54(19) . . ?
C14B C15B C16B 127.3(2) . . ?
C14B C15B H15B 116.3 . . ?
C16B C15B H15B 116.3 . . ?
N4B C16B C15B 125.28(18) . . ?
N4B C16B C17B 109.6(2) . . ?
C15B C16B C17B 125.1(2) . . ?
N4B C16B C17D 113.1(6) . . ?
C15B C16B C17D 120.7(5) . . ?
C17B C18B C19B 106.3(2) . . ?
C17D C18B C19B 107.3(6) . . ?
C17B C18B C35B 128.6(2) . . ?
C17D C18B C35B 127.8(6) . . ?
C19B C18B C35B 124.7(2) . . ?
C20D C19B N4B 126.0(5) . . ?
N4B C19B C20B 122.9(4) . . ?
C20D C19B C18B 122.9(4) . . ?
N4B C19B C18B 110.16(19) . . ?
C20B C19B C18B 126.3(4) . . ?
N1B C1B C20B 121.3(5) . . ?
N1B C1B C2B 113.7(4) . . ?
C20B C1B C2B 124.6(5) . . ?
C3B C2B C1B 99.4(3) . . ?
C3B C2B C21B 111.2(4) . . ?
C1B C2B C21B 112.5(4) . . ?
C3B C2B C23B 109.2(3) . . ?
C1B C2B C23B 114.9(4) . . ?
C21B C2B C23B 109.3(4) . . ?
C1B C20B C19B 128.8(6) . . ?
C1B C20B H20B 115.6 . . ?
C19B C20B H20B 115.6 . . ?
C22B C21B C2B 115.7(5) . . ?
C22B C21B H21C 108.3 . . ?
C2B C21B H21C 108.3 . . ?
C22B C21B H21D 108.3 . . ?
C2B C21B H21D 108.3 . . ?
H21C C21B H21D 107.4 . . ?
C21B C22B H22D 109.5 . . ?
C21B C22B H22E 109.5 . . ?
H22D C22B H22E 109.5 . . ?
C21B C22B H22F 109.5 . . ?
H22D C22B H22F 109.5 . . ?
H22E C22B H22F 109.5 . . ?
C24B C23B C2B 115.0(4) . . ?
C24B C23B H23C 108.5 . . ?
C2B C23B H23C 108.5 . . ?
C24B C23B H23D 108.5 . . ?
C2B C23B H23D 108.5 . . ?
H23C C23B H23D 107.5 . . ?
C23B C24B H24D 109.5 . . ?
C23B C24B H24E 109.5 . . ?
H24D C24B H24E 109.5 . . ?
C23B C24B H24F 109.5 . . ?
H24D C24B H24F 109.5 . . ?
H24E C24B H24F 109.5 . . ?
N1B C1D C20D 128.0(6) . . ?
N1B C1D C2D 109.4(5) . . ?
C20D C1D C2D 122.3(6) . . ?
C1D C2D C21D 112.6(4) . . ?
C1D C2D C23D 113.9(6) . . ?
C21D C2D C23D 111.1(5) . . ?
C1D C2D C3B 103.1(4) . . ?
C21D C2D C3B 105.9(4) . . ?
C23D C2D C3B 109.7(4) . . ?
C19B C20D C1D 125.9(8) . . ?
C19B C20D H20D 117.1 . . ?
C1D C20D H20D 117.1 . . ?
C22D C21D C2D 112.8(5) . . ?
C22D C21D H21E 109.0 . . ?
C2D C21D H21E 109.0 . . ?
C22D C21D H21F 109.0 . . ?
C2D C21D H21F 109.0 . . ?
H21E C21D H21F 107.8 . . ?
C21D C22D H22G 109.5 . . ?
C21D C22D H22H 109.5 . . ?
H22G C22D H22H 109.5 . . ?
C21D C22D H22I 109.5 . . ?
H22G C22D H22I 109.5 . . ?
H22H C22D H22I 109.5 . . ?
C24D C23D C2D 117.5(6) . . ?
C24D C23D H23E 107.9 . . ?
C2D C23D H23E 107.9 . . ?
C24D C23D H23F 107.9 . . ?
C2D C23D H23F 107.9 . . ?
H23E C23D H23F 107.2 . . ?
C23D C24D H24G 109.5 . . ?
C23D C24D H24H 109.5 . . ?
H24G C24D H24H 109.5 . . ?
C23D C24D H24I 109.5 . . ?
H24G C24D H24I 109.5 . . ?
H24H C24D H24I 109.5 . . ?
C26B C25B C8B 114.9(2) . . ?
C26B C25B H25C 108.6 . . ?
C8B C25B H25C 108.6 . . ?
C26B C25B H25D 108.6 . . ?
C8B C25B H25D 108.6 . . ?
H25C C25B H25D 107.5 . . ?
C25B C26B H26D 109.5 . . ?
C25B C26B H26E 109.5 . . ?
H26D C26B H26E 109.5 . . ?
C25B C26B H26F 109.5 . . ?
H26D C26B H26F 109.5 . . ?
H26E C26B H26F 109.5 . . ?
C28B C27B C8B 115.04(19) . . ?
C28B C27B H27C 108.5 . . ?
C8B C27B H27C 108.5 . . ?
C28B C27B H27D 108.5 . . ?
C8B C27B H27D 108.5 . . ?
H27C C27B H27D 107.5 . . ?
C27B C28B H28D 109.5 . . ?
C27B C28B H28E 109.5 . . ?
H28D C28B H28E 109.5 . . ?
C27B C28B H28F 109.5 . . ?
H28D C28B H28F 109.5 . . ?
H28E C28B H28F 109.5 . . ?
C30B C29B C13B 114.2(2) . . ?
C30B C29B H29C 108.7 . . ?
C13B C29B H29C 108.7 . . ?
C30B C29B H29D 108.7 . . ?
C13B C29B H29D 108.7 . . ?
H29C C29B H29D 107.6 . . ?
C29B C30B H30D 109.5 . . ?
C29B C30B H30E 109.5 . . ?
H30D C30B H30E 109.5 . . ?
C29B C30B H30F 109.5 . . ?
H30D C30B H30F 109.5 . . ?
H30E C30B H30F 109.5 . . ?
C32B C31B C13B 114.2(2) . . ?
C32B C31B H31C 108.7 . . ?
C13B C31B H31C 108.7 . . ?
C32B C31B H31D 108.7 . . ?
C13B C31B H31D 108.7 . . ?
H31C C31B H31D 107.6 . . ?
C31B C32B H32D 109.5 . . ?
C31B C32B H32E 109.5 . . ?
H32D C32B H32E 109.5 . . ?
C31B C32B H32F 109.5 . . ?
H32D C32B H32F 109.5 . . ?
H32E C32B H32F 109.5 . . ?
C18B C17B C16B 107.6(3) . . ?
C18B C17B C33B 127.8(3) . . ?
C16B C17B C33B 124.6(3) . . ?
C17B C33B C34B 111.9(2) . . ?
C17B C33B H33E 109.2 . . ?
C34B C33B H33E 109.2 . . ?
C17B C33B H33F 109.2 . . ?
C34B C33B H33F 109.2 . . ?
H33E C33B H33F 107.9 . . ?
C33B C34B H34G 109.5 . . ?
C33B C34B H34H 109.5 . . ?
H34G C34B H34H 109.5 . . ?
C33B C34B H34I 109.5 . . ?
H34G C34B H34I 109.5 . . ?
H34H C34B H34I 109.5 . . ?
C18B C17D C16B 101.0(8) . . ?
C18B C17D C33D 137.1(11) . . ?
C16B C17D C33D 122.0(10) . . ?
C34D C33D C17D 114.6(12) . . ?
C34D C33D H33G 108.6 . . ?
C17D C33D H33G 108.6 . . ?
C34D C33D H33H 108.6 . . ?
C17D C33D H33H 108.6 . . ?
H33G C33D H33H 107.6 . . ?
C33D C34D H34J 109.5 . . ?
C33D C34D H34K 109.5 . . ?
H34J C34D H34K 109.5 . . ?
C33D C34D H34L 109.5 . . ?
H34J C34D H34L 109.5 . . ?
H34K C34D H34L 109.5 . . ?
C18B C35B C36B 111.85(19) . . ?
C18B C35B H35C 109.2 . . ?
C36B C35B H35C 109.2 . . ?
C18B C35B H35D 109.2 . . ?
C36B C35B H35D 109.2 . . ?
H35C C35B H35D 107.9 . . ?
C35B C36B H36D 109.5 . . ?
C35B C36B H36E 109.5 . . ?
H36D C36B H36E 109.5 . . ?
C35B C36B H36F 109.5 . . ?
H36D C36B H36F 109.5 . . ?
H36E C36B H36F 109.5 . . ?
N5B C37B C38B 123.6(2) . . ?
N5B C37B H37B 118.2 . . ?
C38B C37B H37B 118.2 . . ?
C39B C38B C37B 118.4(3) . . ?
C39B C38B H38B 120.8 . . ?
C37B C38B H38B 120.8 . . ?
C40B C39B C38B 119.2(2) . . ?
C40B C39B H39B 120.4 . . ?
C38B C39B H39B 120.4 . . ?
C39B C40B C41B 118.7(2) . . ?
C39B C40B H40B 120.7 . . ?
C41B C40B H40B 120.7 . . ?
N5B C41B C40B 123.0(2) . . ?
N5B C41B H41B 118.5 . . ?
C40B C41B H41B 118.5 . . ?

loop_
_geom_bond_atom_site_label_1
_geom_bond_atom_site_label_2
_geom_bond_distance
_geom_bond_site_symmetry_2
_geom_bond_publ_flag
Zn1A N4A 2.0386(14) . ?
Zn1A N5A 2.1068(18) . ?
Zn1A N3A 2.1190(15) . ?
Zn1A N2A 2.1239(15) . ?
Zn1A N1A 2.1311(14) . ?
N1A C1A 1.349(2) . ?
N1A C4A 1.371(2) . ?
N2A C9A 1.352(2) . ?
N2A C6A 1.384(2) . ?
N3A C14A 1.360(2) . ?
N3A C11A 1.365(2) . ?
N4A C16A 1.366(2) . ?
N4A C19A 1.369(2) . ?
N5A C41A 1.330(3) . ?
N5A C37A 1.334(3) . ?
O1A C3A 1.217(2) . ?
O2A C7A 1.221(2) . ?
O3A C12A 1.216(2) . ?
C1A C20A 1.391(2) . ?
C1A C2A 1.521(2) . ?
C2A C3A 1.527(3) . ?
C2A C21A 1.532(3) . ?
C2A C23A 1.569(3) . ?
C3A C4A 1.464(2) . ?
C4A C5A 1.385(2) . ?
C5A C6A 1.381(2) . ?
C5A H5A 0.9500 . ?
C6A C7A 1.461(2) . ?
C7A C8A 1.527(3) . ?
C8A C9A 1.518(3) . ?
C8A C25A 1.535(3) . ?
C8A C27A 1.548(3) . ?
C9A C10A 1.393(2) . ?
C10A C11A 1.385(3) . ?
C10A H10A 0.9500 . ?
C11A C12A 1.486(2) . ?
C12A C13A 1.525(3) . ?
C13A C14A 1.517(2) . ?
C13A C29A 1.540(3) . ?
C13A C31A 1.546(3) . ?
C14A C15A 1.375(2) . ?
C15A C16A 1.402(2) . ?
C15A H15A 0.9500 . ?
C16A C17A 1.451(3) . ?
C16A C17C 1.457(13) . ?
C18A C17C 1.365(13) . ?
C18A C17A 1.371(3) . ?
C18A C19A 1.452(2) . ?
C18A C35A 1.497(2) . ?
C19A C20A 1.399(2) . ?
C20A H20A 0.9500 . ?
C21A C22A 1.504(4) . ?
C21A H21A 0.9900 . ?
C21A H21B 0.9900 . ?
C22A H22A 0.9800 . ?
C22A H22B 0.9800 . ?
C22A H22C 0.9800 . ?
C23A C24A 1.506(4) . ?
C23A H23A 0.9900 . ?
C23A H23B 0.9900 . ?
C24A H24A 0.9800 . ?
C24A H24B 0.9800 . ?
C24A H24C 0.9800 . ?
C25A C26A 1.517(4) . ?
C25A H25A 0.9900 . ?
C25A H25B 0.9900 . ?
C26A H26A 0.9800 . ?
C26A H26B 0.9800 . ?
C26A H26C 0.9800 . ?
C27A C28A 1.526(4) . ?
C27A H27A 0.9900 . ?
C27A H27B 0.9900 . ?
C28A H28A 0.9800 . ?
C28A H28B 0.9800 . ?
C28A H28C 0.9800 . ?
C29A C30A 1.523(4) . ?
C29A H29A 0.9900 . ?
C29A H29B 0.9900 . ?
C30A H30A 0.9800 . ?
C30A H30B 0.9800 . ?
C30A H30C 0.9800 . ?
C31A C32A 1.518(3) . ?
C31A H31A 0.9900 . ?
C31A H31B 0.9900 . ?
C32A H32A 0.9800 . ?
C32A H32B 0.9800 . ?
C32A H32C 0.9800 . ?
C17A C33A 1.499(3) . ?
C33A C34A 1.533(4) . ?
C33A H33A 0.9900 . ?
C33A H33B 0.9900 . ?
C34A H34A 0.9800 . ?
C34A H34B 0.9800 . ?
C34A H34C 0.9800 . ?
C17C C33C 1.494(13) . ?
C33C C34C 1.532(14) . ?
C33C H33C 0.9900 . ?
C33C H33D 0.9900 . ?
C34C H34D 0.9800 . ?
C34C H34E 0.9800 . ?
C34C H34F 0.9800 . ?
C35A C36A 1.532(3) . ?
C35A H35A 0.9900 . ?
C35A H35B 0.9900 . ?
C36A H36A 0.9800 . ?
C36A H36B 0.9800 . ?
C36A H36C 0.9800 . ?
C37A C38A 1.388(4) . ?
C37A H37A 0.9500 . ?
C38A C39A 1.374(4) . ?
C38A H38A 0.9500 . ?
C39A C40A 1.367(4) . ?
C39A H39A 0.9500 . ?
C40A C41A 1.386(4) . ?
C40A H40A 0.9500 . ?
C41A H41A 0.9500 . ?
Zn1B N4B 2.0418(17) . ?
Zn1B N5B 2.1016(18) . ?
Zn1B N3B 2.1152(17) . ?
Zn1B N2B 2.1329(17) . ?
Zn1B N1B 2.1345(18) . ?
N1B C1B 1.362(7) . ?
N1B C4B 1.366(3) . ?
N1B C1D 1.372(8) . ?
N2B C9B 1.357(2) . ?
N2B C6B 1.380(3) . ?
N3B C14B 1.363(3) . ?
N3B C11B 1.363(2) . ?
N4B C16B 1.362(3) . ?
N4B C19B 1.375(3) . ?
N5B C37B 1.337(3) . ?
N5B C41B 1.341(3) . ?
O1B C3B 1.204(3) . ?
O2B C7B 1.225(3) . ?
O3B C12B 1.218(3) . ?
C3B C4B 1.474(3) . ?
C3B C2B 1.517(5) . ?
C3B C2D 1.573(6) . ?
C4B C5B 1.386(3) . ?
C5B C6B 1.383(3) . ?
C5B H5B 0.9500 . ?
C6B C7B 1.461(3) . ?
C7B C8B 1.520(3) . ?
C8B C9B 1.515(3) . ?
C8B C25B 1.536(3) . ?
C8B C27B 1.550(3) . ?
C9B C10B 1.389(3) . ?
C10B C11B 1.387(3) . ?
C10B H10B 0.9500 . ?
C11B C12B 1.478(3) . ?
C12B C13B 1.529(3) . ?
C13B C14B 1.512(3) . ?
C13B C31B 1.536(3) . ?
C13B C29B 1.542(3) . ?
C14B C15B 1.385(3) . ?
C15B C16B 1.402(3) . ?
C15B H15B 0.9500 . ?
C16B C17B 1.453(4) . ?
C16B C17D 1.475(13) . ?
C18B C17B 1.338(4) . ?
C18B C17D 1.446(13) . ?
C18B C19B 1.450(3) . ?
C18B C35B 1.501(3) . ?
C19B C20D 1.362(8) . ?
C19B C20B 1.448(7) . ?
C1B C20B 1.401(8) . ?
C1B C2B 1.520(6) . ?
C2B C21B 1.533(7) . ?
C2B C23B 1.542(6) . ?
C20B H20B 0.9500 . ?
C21B C22B 1.530(8) . ?
C21B H21C 0.9900 . ?
C21B H21D 0.9900 . ?
C22B H22D 0.9800 . ?
C22B H22E 0.9800 . ?
C22B H22F 0.9800 . ?
C23B C24B 1.526(7) . ?
C23B H23C 0.9900 . ?
C23B H23D 0.9900 . ?
C24B H24D 0.9800 . ?
C24B H24E 0.9800 . ?
C24B H24F 0.9800 . ?
C1D C20D 1.372(9) . ?
C1D C2D 1.514(8) . ?
C2D C21D 1.529(8) . ?
C2D C23D 1.570(8) . ?
C20D H20D 0.9500 . ?
C21D C22D 1.509(8) . ?
C21D H21E 0.9900 . ?
C21D H21F 0.9900 . ?
C22D H22G 0.9800 . ?
C22D H22H 0.9800 . ?
C22D H22I 0.9800 . ?
C23D C24D 1.508(9) . ?
C23D H23E 0.9900 . ?
C23D H23F 0.9900 . ?
C24D H24G 0.9800 . ?
C24D H24H 0.9800 . ?
C24D H24I 0.9800 . ?
C25B C26B 1.509(4) . ?
C25B H25C 0.9900 . ?
C25B H25D 0.9900 . ?
C26B H26D 0.9800 . ?
C26B H26E 0.9800 . ?
C26B H26F 0.9800 . ?
C27B C28B 1.522(4) . ?
C27B H27C 0.9900 . ?
C27B H27D 0.9900 . ?
C28B H28D 0.9800 . ?
C28B H28E 0.9800 . ?
C28B H28F 0.9800 . ?
C29B C30B 1.530(4) . ?
C29B H29C 0.9900 . ?
C29B H29D 0.9900 . ?
C30B H30D 0.9800 . ?
C30B H30E 0.9800 . ?
C30B H30F 0.9800 . ?
C31B C32B 1.525(4) . ?
C31B H31C 0.9900 . ?
C31B H31D 0.9900 . ?
C32B H32D 0.9800 . ?
C32B H32E 0.9800 . ?
C32B H32F 0.9800 . ?
C17B C33B 1.503(4) . ?
C33B C34B 1.532(4) . ?
C33B H33E 0.9900 . ?
C33B H33F 0.9900 . ?
C34B H34G 0.9800 . ?
C34B H34H 0.9800 . ?
C34B H34I 0.9800 . ?
C17D C33D 1.570(14) . ?
C33D C34D 1.536(14) . ?
C33D H33G 0.9900 . ?
C33D H33H 0.9900 . ?
C34D H34J 0.9800 . ?
C34D H34K 0.9800 . ?
C34D H34L 0.9800 . ?
C35B C36B 1.532(4) . ?
C35B H35C 0.9900 . ?
C35B H35D 0.9900 . ?
C36B H36D 0.9800 . ?
C36B H36E 0.9800 . ?
C36B H36F 0.9800 . ?
C37B C38B 1.379(4) . ?
C37B H37B 0.9500 . ?
C38B C39B 1.379(4) . ?
C38B H38B 0.9500 . ?
C39B C40B 1.371(4) . ?
C39B H39B 0.9500 . ?
C40B C41B 1.387(4) . ?
C40B H40B 0.9500 . ?
C41B H41B 0.9500 . ?

loop_
_geom_torsion_atom_site_label_1
_geom_torsion_atom_site_label_2
_geom_torsion_atom_site_label_3
_geom_torsion_atom_site_label_4
_geom_torsion
_geom_torsion_site_symmetry_1
_geom_torsion_site_symmetry_2
_geom_torsion_site_symmetry_3
_geom_torsion_site_symmetry_4
_geom_torsion_publ_flag
C4A N1A C1A C20A -178.1(2) . . . . ?
Zn1A N1A C1A C20A -6.5(3) . . . . ?
C4A N1A C1A C2A 0.8(2) . . . . ?
Zn1A N1A C1A C2A 172.43(13) . . . . ?
N1A C1A C2A C3A -2.8(2) . . . . ?
C20A C1A C2A C3A 176.1(2) . . . . ?
N1A C1A C2A C21A -119.84(19) . . . . ?
C20A C1A C2A C21A 59.1(3) . . . . ?
N1A C1A C2A C23A 111.4(2) . . . . ?
C20A C1A C2A C23A -69.7(3) . . . . ?
C1A C2A C3A O1A -178.3(2) . . . . ?
C21A C2A C3A O1A -59.5(3) . . . . ?
C23A C2A C3A O1A 62.4(3) . . . . ?
C1A C2A C3A C4A 3.6(2) . . . . ?
C21A C2A C3A C4A 122.40(17) . . . . ?
C23A C2A C3A C4A -115.68(18) . . . . ?
C1A N1A C4A C5A -174.5(2) . . . . ?
Zn1A N1A C4A C5A 13.7(3) . . . . ?
C1A N1A C4A C3A 1.7(2) . . . . ?
Zn1A N1A C4A C3A -170.10(13) . . . . ?
O1A C3A C4A N1A 178.4(2) . . . . ?
C2A C3A C4A N1A -3.5(2) . . . . ?
O1A C3A C4A C5A -5.3(4) . . . . ?
C2A C3A C4A C5A 172.83(19) . . . . ?
N1A C4A C5A C6A 1.1(3) . . . . ?
C3A C4A C5A C6A -174.6(2) . . . . ?
C4A C5A C6A N2A -6.4(4) . . . . ?
C4A C5A C6A C7A 170.8(2) . . . . ?
C9A N2A C6A C5A 178.9(2) . . . . ?
Zn1A N2A C6A C5A -4.4(3) . . . . ?
C9A N2A C6A C7A 1.5(2) . . . . ?
Zn1A N2A C6A C7A 178.15(13) . . . . ?
C5A C6A C7A O2A 2.1(4) . . . . ?
N2A C6A C7A O2A 179.7(2) . . . . ?
C5A C6A C7A C8A -176.28(19) . . . . ?
N2A C6A C7A C8A 1.3(2) . . . . ?
O2A C7A C8A C9A 178.4(2) . . . . ?
C6A C7A C8A C9A -3.2(2) . . . . ?
O2A C7A C8A C25A 56.8(3) . . . . ?
C6A C7A C8A C25A -124.82(19) . . . . ?
O2A C7A C8A C27A -64.1(3) . . . . ?
C6A C7A C8A C27A 114.31(19) . . . . ?
C6A N2A C9A C10A 178.4(2) . . . . ?
Zn1A N2A C9A C10A 1.9(3) . . . . ?
C6A N2A C9A C8A -3.8(2) . . . . ?
Zn1A N2A C9A C8A 179.71(14) . . . . ?
C7A C8A C9A N2A 4.3(2) . . . . ?
C25A C8A C9A N2A 123.2(2) . . . . ?
C27A C8A C9A N2A -111.7(2) . . . . ?
C7A C8A C9A C10A -177.8(2) . . . . ?
C25A C8A C9A C10A -58.9(3) . . . . ?
C27A C8A C9A C10A 66.2(3) . . . . ?
N2A C9A C10A C11A 4.3(4) . . . . ?
C8A C9A C10A C11A -173.3(2) . . . . ?
C14A N3A C11A C10A 176.5(2) . . . . ?
Zn1A N3A C11A C10A -11.5(3) . . . . ?
C14A N3A C11A C12A -1.5(2) . . . . ?
Zn1A N3A C11A C12A 170.43(14) . . . . ?
C9A C10A C11A N3A 1.0(4) . . . . ?
C9A C10A C11A C12A 178.9(2) . . . . ?
N3A C11A C12A O3A -179.9(2) . . . . ?
C10A C11A C12A O3A 1.9(4) . . . . ?
N3A C11A C12A C13A 1.2(2) . . . . ?
C10A C11A C12A C13A -177.0(2) . . . . ?
O3A C12A C13A C14A -179.3(2) . . . . ?
C11A C12A C13A C14A -0.4(2) . . . . ?
O3A C12A C13A C29A 60.9(3) . . . . ?
C11A C12A C13A C29A -120.19(18) . . . . ?
O3A C12A C13A C31A -60.2(3) . . . . ?
C11A C12A C13A C31A 118.70(18) . . . . ?
C11A N3A C14A C15A -178.4(2) . . . . ?
Zn1A N3A C14A C15A 9.6(3) . . . . ?
C11A N3A C14A C13A 1.3(2) . . . . ?
Zn1A N3A C14A C13A -170.73(13) . . . . ?
C12A C13A C14A N3A -0.5(2) . . . . ?
C29A C13A C14A N3A 118.46(19) . . . . ?
C31A C13A C14A N3A -117.69(18) . . . . ?
C12A C13A C14A C15A 179.14(19) . . . . ?
C29A C13A C14A C15A -61.9(3) . . . . ?
C31A C13A C14A C15A 62.0(2) . . . . ?
N3A C14A C15A C16A 2.1(3) . . . . ?
C13A C14A C15A C16A -177.52(19) . . . . ?
C19A N4A C16A C15A 177.81(19) . . . . ?
Zn1A N4A C16A C15A -11.2(3) . . . . ?
C19A N4A C16A C17A -3.1(2) . . . . ?
Zn1A N4A C16A C17A 167.92(15) . . . . ?
C19A N4A C16A C17C 9.1(9) . . . . ?
Zn1A N4A C16A C17C -179.9(9) . . . . ?
C14A C15A C16A N4A -1.6(3) . . . . ?
C14A C15A C16A C17A 179.4(2) . . . . ?
C14A C15A C16A C17C 165.5(10) . . . . ?
C16A N4A C19A C20A 179.12(19) . . . . ?
Zn1A N4A C19A C20A 8.3(3) . . . . ?
C16A N4A C19A C18A 0.0(2) . . . . ?
Zn1A N4A C19A C18A -170.87(13) . . . . ?
C17C C18A C19A N4A -9.5(9) . . . . ?
C17A C18A C19A N4A 3.3(2) . . . . ?
C35A C18A C19A N4A -174.85(18) . . . . ?
C17C C18A C19A C20A 171.4(9) . . . . ?
C17A C18A C19A C20A -175.9(2) . . . . ?
C35A C18A C19A C20A 6.0(3) . . . . ?
N1A C1A C20A C19A -2.3(4) . . . . ?
C2A C1A C20A C19A 178.9(2) . . . . ?
N4A C19A C20A C1A 1.6(3) . . . . ?
C18A C19A C20A C1A -179.3(2) . . . . ?
C1A C2A C21A C22A 58.9(2) . . . . ?
C3A C2A C21A C22A -52.4(2) . . . . ?
C23A C2A C21A C22A -171.3(2) . . . . ?
C1A C2A C23A C24A 75.7(3) . . . . ?
C3A C2A C23A C24A -174.0(2) . . . . ?
C21A C2A C23A C24A -53.3(3) . . . . ?
C9A C8A C25A C26A -57.0(3) . . . . ?
C7A C8A C25A C26A 56.3(2) . . . . ?
C27A C8A C25A C26A 177.0(2) . . . . ?
C9A C8A C27A C28A 50.7(3) . . . . ?
C7A C8A C27A C28A -60.1(3) . . . . ?
C25A C8A C27A C28A 178.5(2) . . . . ?
C14A C13A C29A C30A -52.8(3) . . . . ?
C12A C13A C29A C30A 60.3(2) . . . . ?
C31A C13A C29A C30A -178.3(2) . . . . ?
C14A C13A C31A C32A 57.3(2) . . . . ?
C12A C13A C31A C32A -54.7(2) . . . . ?
C29A C13A C31A C32A -177.0(2) . . . . ?
C19A C18A C17A C16A -4.9(2) . . . . ?
C35A C18A C17A C16A 173.1(2) . . . . ?
C19A C18A C17A C33A 171.6(3) . . . . ?
C35A C18A C17A C33A -10.4(4) . . . . ?
N4A C16A C17A C18A 5.2(3) . . . . ?
C15A C16A C17A C18A -175.70(19) . . . . ?
N4A C16A C17A C33A -171.6(2) . . . . ?
C15A C16A C17A C33A 7.5(4) . . . . ?
C18A C17A C33A C34A -105.6(3) . . . . ?
C16A C17A C33A C34A 70.3(3) . . . . ?
C19A C18A C17C C16A 14.3(14) . . . . ?
C35A C18A C17C C16A 179.1(5) . . . . ?
C19A C18A C17C C33C -168.7(14) . . . . ?
C35A C18A C17C C33C -4(2) . . . . ?
N4A C16A C17C C18A -15.2(15) . . . . ?
C15A C16A C17C C18A 175.8(6) . . . . ?
N4A C16A C17C C33C 168.0(16) . . . . ?
C15A C16A C17C C33C -1(2) . . . . ?
C18A C17C C33C C34C 103.8(18) . . . . ?
C16A C17C C33C C34C -80(2) . . . . ?
C17C C18A C35A C36A -88.0(12) . . . . ?
C17A C18A C35A C36A -103.6(3) . . . . ?
C19A C18A C35A C36A 74.1(2) . . . . ?
C41A N5A C37A C38A -1.3(5) . . . . ?
Zn1A N5A C37A C38A -174.2(3) . . . . ?
N5A C37A C38A C39A 1.0(6) . . . . ?
C37A C38A C39A C40A -0.5(6) . . . . ?
C38A C39A C40A C41A 0.3(6) . . . . ?
C37A N5A C41A C40A 1.0(5) . . . . ?
Zn1A N5A C41A C40A 174.1(3) . . . . ?
C39A C40A C41A N5A -0.6(6) . . . . ?
C1B N1B C4B C5B 173.8(3) . . . . ?
C1D N1B C4B C5B -166.3(3) . . . . ?
Zn1B N1B C4B C5B 10.2(3) . . . . ?
C1B N1B C4B C3B -8.0(3) . . . . ?
C1D N1B C4B C3B 11.9(4) . . . . ?
Zn1B N1B C4B C3B -171.63(16) . . . . ?
O1B C3B C4B N1B -178.2(3) . . . . ?
C2B C3B C4B N1B 13.4(3) . . . . ?
C2D C3B C4B N1B -11.8(3) . . . . ?
O1B C3B C4B C5B 0.1(4) . . . . ?
C2B C3B C4B C5B -168.3(3) . . . . ?
C2D C3B C4B C5B 166.5(3) . . . . ?
N1B C4B C5B C6B 0.6(4) . . . . ?
C3B C4B C5B C6B -177.4(2) . . . . ?
C9B N2B C6B C5B 179.6(2) . . . . ?
Zn1B N2B C6B C5B -2.8(3) . . . . ?
C9B N2B C6B C7B 1.1(2) . . . . ?
Zn1B N2B C6B C7B 178.68(14) . . . . ?
C4B C5B C6B N2B -4.7(4) . . . . ?
C4B C5B C6B C7B 173.6(2) . . . . ?
N2B C6B C7B O2B 179.8(2) . . . . ?
C5B C6B C7B O2B 1.2(4) . . . . ?
N2B C6B C7B C8B 1.1(2) . . . . ?
C5B C6B C7B C8B -177.5(2) . . . . ?
O2B C7B C8B C9B 178.8(2) . . . . ?
C6B C7B C8B C9B -2.5(2) . . . . ?
O2B C7B C8B C25B 56.6(3) . . . . ?
C6B C7B C8B C25B -124.7(2) . . . . ?
O2B C7B C8B C27B -63.8(3) . . . . ?
C6B C7B C8B C27B 114.87(19) . . . . ?
C6B N2B C9B C10B 179.7(2) . . . . ?
Zn1B N2B C9B C10B 2.2(3) . . . . ?
C6B N2B C9B C8B -2.9(2) . . . . ?
Zn1B N2B C9B C8B 179.58(14) . . . . ?
C7B C8B C9B N2B 3.4(2) . . . . ?
C25B C8B C9B N2B 122.8(2) . . . . ?
C27B C8B C9B N2B -112.0(2) . . . . ?
C7B C8B C9B C10B -179.2(2) . . . . ?
C25B C8B C9B C10B -59.7(3) . . . . ?
C27B C8B C9B C10B 65.5(3) . . . . ?
N2B C9B C10B C11B 5.7(4) . . . . ?
C8B C9B C10B C11B -171.4(2) . . . . ?
C14B N3B C11B C10B 175.4(2) . . . . ?
Zn1B N3B C11B C10B -13.2(3) . . . . ?
C14B N3B C11B C12B -1.7(2) . . . . ?
Zn1B N3B C11B C12B 169.74(14) . . . . ?
C9B C10B C11B N3B 0.3(4) . . . . ?
C9B C10B C11B C12B 177.1(2) . . . . ?
N3B C11B C12B O3B 179.5(2) . . . . ?
C10B C11B C12B O3B 2.3(4) . . . . ?
N3B C11B C12B C13B 0.7(2) . . . . ?
C10B C11B C12B C13B -176.5(2) . . . . ?
O3B C12B C13B C14B -178.3(2) . . . . ?
C11B C12B C13B C14B 0.4(2) . . . . ?
O3B C12B C13B C31B -59.2(3) . . . . ?
C11B C12B C13B C31B 119.6(2) . . . . ?
O3B C12B C13B C29B 62.9(3) . . . . ?
C11B C12B C13B C29B -118.3(2) . . . . ?
C11B N3B C14B C15B -176.0(2) . . . . ?
Zn1B N3B C14B C15B 12.6(3) . . . . ?
C11B N3B C14B C13B 2.1(2) . . . . ?
Zn1B N3B C14B C13B -169.39(14) . . . . ?
C12B C13B C14B N3B -1.5(2) . . . . ?
C31B C13B C14B N3B -119.0(2) . . . . ?
C29B C13B C14B N3B 116.6(2) . . . . ?
C12B C13B C14B C15B 176.6(2) . . . . ?
C31B C13B C14B C15B 59.1(3) . . . . ?
C29B C13B C14B C15B -65.3(3) . . . . ?
N3B C14B C15B C16B -0.1(4) . . . . ?
C13B C14B C15B C16B -177.9(2) . . . . ?
C19B N4B C16B C15B -178.2(2) . . . . ?
Zn1B N4B C16B C15B -2.9(3) . . . . ?
C19B N4B C16B C17B 3.3(2) . . . . ?
Zn1B N4B C16B C17B 178.60(16) . . . . ?
C19B N4B C16B C17D -9.0(9) . . . . ?
Zn1B N4B C16B C17D 166.3(9) . . . . ?
C14B C15B C16B N4B -5.4(4) . . . . ?
C14B C15B C16B C17B 172.8(2) . . . . ?
C14B C15B C16B C17D -173.9(10) . . . . ?
C16B N4B C19B C20D -170.4(4) . . . . ?
Zn1B N4B C19B C20D 14.3(5) . . . . ?
C16B N4B C19B C20B 170.2(3) . . . . ?
Zn1B N4B C19B C20B -5.1(4) . . . . ?
C16B N4B C19B C18B -1.1(2) . . . . ?
Zn1B N4B C19B C18B -176.38(14) . . . . ?
C17D C18B C19B C20D -179.7(10) . . . . ?
C35B C18B C19B C20D -5.1(5) . . . . ?
C17B C18B C19B N4B -1.7(3) . . . . ?
C17D C18B C19B N4B 10.6(9) . . . . ?
C35B C18B C19B N4B -174.9(2) . . . . ?
C17B C18B C19B C20B -172.6(4) . . . . ?
C35B C18B C19B C20B 14.1(5) . . . . ?
C4B N1B C1B C20B 171.8(4) . . . . ?
Zn1B N1B C1B C20B -24.7(6) . . . . ?
C4B N1B C1B C2B -0.7(5) . . . . ?
Zn1B N1B C1B C2B 162.9(3) . . . . ?
O1B C3B C2B C1B 178.9(3) . . . . ?
C4B C3B C2B C1B -12.2(4) . . . . ?
O1B C3B C2B C21B -62.5(5) . . . . ?
C4B C3B C2B C21B 106.5(3) . . . . ?
O1B C3B C2B C23B 58.2(5) . . . . ?
C4B C3B C2B C23B -132.8(3) . . . . ?
N1B C1B C2B C3B 8.4(5) . . . . ?
C20B C1B C2B C3B -163.8(5) . . . . ?
N1B C1B C2B C21B -109.3(5) . . . . ?
C20B C1B C2B C21B 78.5(6) . . . . ?
N1B C1B C2B C23B 124.8(4) . . . . ?
C20B C1B C2B C23B -47.3(7) . . . . ?
N1B C1B C20B C19B -0.1(9) . . . . ?
C2B C1B C20B C19B 171.5(5) . . . . ?
N4B C19B C20B C1B 16.6(7) . . . . ?
C18B C19B C20B C1B -173.6(4) . . . . ?
C3B C2B C21B C22B -49.8(5) . . . . ?
C1B C2B C21B C22B 60.7(6) . . . . ?
C23B C2B C21B C22B -170.5(4) . . . . ?
C3B C2B C23B C24B 57.5(6) . . . . ?
C1B C2B C23B C24B -53.2(6) . . . . ?
C21B C2B C23B C24B 179.4(5) . . . . ?
C4B N1B C1D C20D 179.8(6) . . . . ?
Zn1B N1B C1D C20D 3.2(8) . . . . ?
C4B N1B C1D C2D -6.4(5) . . . . ?
Zn1B N1B C1D C2D 177.1(3) . . . . ?
N1B C1D C2D C21D -114.8(5) . . . . ?
C20D C1D C2D C21D 59.5(8) . . . . ?
N1B C1D C2D C23D 117.5(5) . . . . ?
C20D C1D C2D C23D -68.2(8) . . . . ?
N1B C1D C2D C3B -1.2(6) . . . . ?
C20D C1D C2D C3B 173.1(5) . . . . ?
O1B C3B C2D C1D 174.1(4) . . . . ?
C4B C3B C2D C1D 7.5(4) . . . . ?
O1B C3B C2D C21D -67.4(5) . . . . ?
C4B C3B C2D C21D 125.9(3) . . . . ?
O1B C3B C2D C23D 52.5(6) . . . . ?
C4B C3B C2D C23D -114.2(5) . . . . ?
N4B C19B C20D C1D -4.9(9) . . . . ?
C18B C19B C20D C1D -173.0(5) . . . . ?
N1B C1D C20D C19B -4.5(11) . . . . ?
C2D C1D C20D C19B -177.7(5) . . . . ?
C1D C2D C21D C22D 57.5(7) . . . . ?
C23D C2D C21D C22D -173.4(6) . . . . ?
C3B C2D C21D C22D -54.4(6) . . . . ?
C1D C2D C23D C24D 74.3(9) . . . . ?
C21D C2D C23D C24D -54.1(9) . . . . ?
C3B C2D C23D C24D -170.8(6) . . . . ?
C9B C8B C25B C26B -54.3(3) . . . . ?
C7B C8B C25B C26B 59.3(3) . . . . ?
C27B C8B C25B C26B 179.4(2) . . . . ?
C9B C8B C27B C28B 51.0(3) . . . . ?
C7B C8B C27B C28B -59.4(3) . . . . ?
C25B C8B C27B C28B 179.2(2) . . . . ?
C14B C13B C29B C30B -53.5(3) . . . . ?
C12B C13B C29B C30B 58.2(3) . . . . ?
C31B C13B C29B C30B -179.4(2) . . . . ?
C14B C13B C31B C32B 54.8(3) . . . . ?
C12B C13B C31B C32B -56.9(3) . . . . ?
C29B C13B C31B C32B -179.7(2) . . . . ?
C19B C18B C17B C16B 3.6(3) . . . . ?
C35B C18B C17B C16B 176.4(2) . . . . ?
C19B C18B C17B C33B -174.2(3) . . . . ?
C35B C18B C17B C33B -1.3(5) . . . . ?
N4B C16B C17B C18B -4.5(3) . . . . ?
C15B C16B C17B C18B 177.0(2) . . . . ?
N4B C16B C17B C33B 173.4(2) . . . . ?
C15B C16B C17B C33B -5.1(4) . . . . ?
C18B C17B C33B C34B 101.6(3) . . . . ?
C16B C17B C33B C34B -75.8(3) . . . . ?
C19B C18B C17D C16B -14.4(13) . . . . ?
C35B C18B C17D C16B 171.3(4) . . . . ?
C19B C18B C17D C33D 166(2) . . . . ?
C35B C18B C17D C33D -9(3) . . . . ?
N4B C16B C17D C18B 14.9(14) . . . . ?
C15B C16B C17D C18B -175.3(6) . . . . ?
N4B C16B C17D C33D -165.1(13) . . . . ?
C15B C16B C17D C33D 5(2) . . . . ?
C18B C17D C33D C34D -106(2) . . . . ?
C16B C17D C33D C34D 74.1(19) . . . . ?
C17B C18B C35B C36B -91.5(3) . . . . ?
C17D C18B C35B C36B -106.5(11) . . . . ?
C19B C18B C35B C36B 80.2(3) . . . . ?
C41B N5B C37B C38B -1.2(5) . . . . ?
Zn1B N5B C37B C38B -170.7(3) . . . . ?
N5B C37B C38B C39B 0.7(6) . . . . ?
C37B C38B C39B C40B -0.2(5) . . . . ?
C38B C39B C40B C41B 0.4(5) . . . . ?
C37B N5B C41B C40B 1.4(4) . . . . ?
Zn1B N5B C41B C40B 171.1(2) . . . . ?
C39B C40B C41B N5B -1.0(5) . . . . ?
